data_4122097
loop_
_publ_author_name
'Kuriyama, Shogo'
'Arashiba, Kazuya'
'Nakajima, Kazunari'
'Tanaka, Hiromasa'
'Kamaru, Nobuaki'
'Yoshizawa, Kazunari'
'Nishibayashi, Yoshiaki'

_publ_section_title
;
 Catalytic Formation of Ammonia from Molecular Dinitrogen by Use of
 Dinitrogen-Bridged Dimolybdenum-Dinitrogen Complexes Bearing PNP-Pincer
 Ligands: Remarkable Effect of Substituent at PNP-Pincer Ligand.
;
_journal_issue 27
_journal_name_full 'Journal of the American Chemical Society'
_journal_page_first 9719
_journal_page_last 9731
_journal_paper_doi 10.1021/ja5044243
_journal_volume 136
_journal_year 2014
_chemical_formula_moiety 'C64 H104 Mo2 N12 P4 '
_chemical_formula_sum 'C64 H104 Mo2 N12 P4'
_chemical_formula_weight 1357.38
_space_group_IT_number 2
_symmetry_cell_setting triclinic
_symmetry_Int_Tables_number 2
_symmetry_space_group_name_Hall '-P 1'
_symmetry_space_group_name_H-M 'P -1'
_cell_angle_alpha 96.7468(12)
_cell_angle_beta 101.4347(8)
_cell_angle_gamma 96.4981(12)
_cell_formula_units_Z 2
_cell_length_a 12.5589(3)
_cell_length_b 14.6629(5)
_cell_length_c 20.7661(5)
_cell_measurement_reflns_used 37692
_cell_measurement_temperature 173.1
_cell_measurement_theta_max 27.5
_cell_measurement_theta_min 3.0
_cell_volume 3685.45(18)
_computing_cell_refinement PROCESS-AUTO
_computing_data_collection PROCESS-AUTO
_computing_data_reduction CrystalStructure
_computing_publication_material 'CrystalStructure 3.8'
_computing_structure_refinement CRYSTALS
_computing_structure_solution SHELXS97
_diffrn_ambient_temperature 173.1
_diffrn_detector_area_resol_mean 10.00
_diffrn_measured_fraction_theta_full 0.976
_diffrn_measured_fraction_theta_max 0.976
_diffrn_measurement_device_type 'Rigaku RAXIS-RAPID'
_diffrn_measurement_method \w
_diffrn_radiation_type 'Mo K\a'
_diffrn_radiation_wavelength 0.71075
_diffrn_reflns_av_R_equivalents 0.055
_diffrn_reflns_limit_h_max 16
_diffrn_reflns_limit_h_min -16
_diffrn_reflns_limit_k_max 19
_diffrn_reflns_limit_k_min -19
_diffrn_reflns_limit_l_max 26
_diffrn_reflns_limit_l_min -26
_diffrn_reflns_number 58815
_diffrn_reflns_theta_full 27.48
_diffrn_reflns_theta_max 27.48
_exptl_absorpt_coefficient_mu 0.470
_exptl_absorpt_correction_T_max 0.954
_exptl_absorpt_correction_T_min 0.795
_exptl_absorpt_correction_type multi-scan
_exptl_absorpt_process_details
;
    Higashi, T. (1995). Program for Absorption Correction.
    Rigaku Corporation, Tokyo, Japan.
;
_exptl_crystal_colour brown
_exptl_crystal_density_diffrn 1.223
_exptl_crystal_density_method 'not measured'
_exptl_crystal_description platelet
_exptl_crystal_F_000 1432.00
_exptl_crystal_size_max 0.50
_exptl_crystal_size_mid 0.30
_exptl_crystal_size_min 0.10
_refine_diff_density_max 1.45
_refine_diff_density_min -1.71
_refine_ls_extinction_method none
_refine_ls_goodness_of_fit_ref 1.008
_refine_ls_hydrogen_treatment refall
_refine_ls_number_parameters 828
_refine_ls_number_reflns 16473
_refine_ls_R_factor_gt 0.0527
_refine_ls_shift/su_max 0.0000
_refine_ls_structure_factor_coef Fsqd
_refine_ls_weighting_details 'w = 1/[2.9000\s(Fo^2^)]/(4Fo^2^)'
_refine_ls_weighting_scheme calc
_refine_ls_wR_factor_ref 0.1241
_reflns_number_gt 9911
_reflns_number_total 16473
_reflns_threshold_expression F^2^>2.0\s(F^2^)
_cod_data_source_file ja5044243_si_002.cif
_cod_data_source_block '[Mo(N2)2(3b)]2(mu-N2)_(1b)'
_cod_depositor_comments 'Adding full bibliography for 4122097--4122101.cif.'
_cod_original_cell_volume 3685.46(18)
_cod_original_formula_sum 'C64 H104 Mo2 N12 P4 '
_cod_database_code 4122097

loop_
_symmetry_equiv_pos_site_id
_symmetry_equiv_pos_as_xyz
1 +X,+Y,+Z
2 -X,-Y,-Z

loop_
_atom_site_label
_atom_site_type_symbol
_atom_site_fract_x
_atom_site_fract_y
_atom_site_fract_z
_atom_site_U_iso_or_equiv
_atom_site_adp_type
_atom_site_occupancy
_atom_site_symmetry_multiplicity
_atom_site_calc_flag
_atom_site_refinement_flags
Mo(1) Mo 0.50096(3) 0.78735(3) 0.32828(2) 0.02463(11) Uani 1.00 1 d .
Mo(2) Mo 0.23568(3) 0.51188(3) 0.18028(2) 0.02793(11) Uani 1.00 1 d .
P(1) P 0.56839(10) 0.86823(9) 0.24405(6) 0.0313(3) Uani 1.00 1 d .
P(2) P 0.48725(9) 0.75401(8) 0.44088(6) 0.0267(3) Uani 1.00 1 d .
P(3) P 0.06387(10) 0.58027(9) 0.17042(6) 0.0339(3) Uani 1.00 1 d .
P(4) P 0.35545(10) 0.39194(9) 0.16688(6) 0.0306(3) Uani 1.00 1 d .
N(1) N 0.6263(2) 0.8934(2) 0.39023(16) 0.0233(10) Uani 1.00 1 d .
N(2) N 0.3868(3) 0.8740(2) 0.33304(17) 0.0307(11) Uani 1.00 1 d .
N(3) N 0.3275(3) 0.9242(3) 0.3372(2) 0.0463(14) Uani 1.00 1 d .
N(4) N 0.6175(2) 0.7040(2) 0.32535(17) 0.0262(10) Uani 1.00 1 d .
N(5) N 0.6828(3) 0.6589(2) 0.32451(19) 0.0374(12) Uani 1.00 1 d .
N(6) N 0.3933(2) 0.6846(2) 0.26888(17) 0.0262(10) Uani 1.00 1 d .
N(7) N 0.3392(2) 0.6227(2) 0.23502(18) 0.0274(11) Uani 1.00 1 d .
N(8) N 0.1177(2) 0.3949(2) 0.12845(17) 0.0318(11) Uani 1.00 1 d .
N(9) N 0.2559(3) 0.5543(2) 0.0940(2) 0.0346(12) Uani 1.00 1 d .
N(10) N 0.2675(3) 0.5746(3) 0.0450(2) 0.0527(15) Uani 1.00 1 d .
N(11) N 0.2160(2) 0.4649(2) 0.26526(19) 0.0333(11) Uani 1.00 1 d .
N(12) N 0.2037(3) 0.4361(3) 0.3113(2) 0.0506(15) Uani 1.00 1 d .
C(1) C 0.5201(4) 0.9823(3) 0.2246(2) 0.0469(17) Uani 1.00 1 d .
C(2) C 0.3962(4) 0.9664(4) 0.1951(2) 0.0584(19) Uani 1.00 1 d .
C(3) C 0.5818(5) 1.0331(4) 0.1790(2) 0.073(2) Uani 1.00 1 d .
C(4) C 0.5412(4) 1.0473(3) 0.2920(2) 0.0501(17) Uani 1.00 1 d .
C(5) C 0.5917(4) 0.8046(3) 0.1645(2) 0.0384(15) Uani 1.00 1 d .
C(6) C 0.6078(4) 0.7047(3) 0.1756(2) 0.0433(16) Uani 1.00 1 d .
C(7) C 0.4870(4) 0.7973(4) 0.1096(2) 0.063(2) Uani 1.00 1 d .
C(8) C 0.6931(4) 0.8462(3) 0.1410(2) 0.0518(18) Uani 1.00 1 d .
C(9) C 0.7093(3) 0.9044(3) 0.2937(2) 0.0355(14) Uani 1.00 1 d .
C(10) C 0.7117(3) 0.9333(3) 0.3660(2) 0.0308(13) Uani 1.00 1 d .
C(11) C 0.7981(3) 0.9942(3) 0.4059(2) 0.0374(14) Uani 1.00 1 d .
C(12) C 0.8005(3) 1.0185(3) 0.4738(2) 0.0333(14) Uani 1.00 1 d .
C(13) C 0.8932(3) 1.0813(3) 0.5178(2) 0.0389(15) Uani 1.00 1 d .
C(14) C 0.9488(3) 1.1533(3) 0.4947(2) 0.0468(16) Uani 1.00 1 d .
C(15) C 1.0309(4) 1.2164(4) 0.5374(3) 0.065(2) Uani 1.00 1 d .
C(16) C 1.0585(4) 1.2065(4) 0.6037(3) 0.069(2) Uani 1.00 1 d .
C(17) C 1.0058(4) 1.1345(4) 0.6271(3) 0.0583(19) Uani 1.00 1 d .
C(18) C 0.9248(3) 1.0721(3) 0.5843(2) 0.0472(16) Uani 1.00 1 d .
C(19) C 0.7122(3) 0.9802(3) 0.4971(2) 0.0317(13) Uani 1.00 1 d .
C(20) C 0.6273(3) 0.9194(3) 0.4564(2) 0.0262(12) Uani 1.00 1 d .
C(21) C 0.5338(3) 0.8759(3) 0.4821(2) 0.0291(13) Uani 1.00 1 d .
C(22) C 0.3498(3) 0.7236(3) 0.4647(2) 0.0337(14) Uani 1.00 1 d .
C(23) C 0.3441(3) 0.7663(3) 0.5357(2) 0.0453(16) Uani 1.00 1 d .
C(24) C 0.3192(4) 0.6175(3) 0.4550(2) 0.0487(17) Uani 1.00 1 d .
C(25) C 0.2629(3) 0.7600(3) 0.4163(2) 0.0408(15) Uani 1.00 1 d .
C(26) C 0.5905(3) 0.6875(3) 0.4887(2) 0.0351(14) Uani 1.00 1 d .
C(27) C 0.5818(4) 0.6824(4) 0.5617(2) 0.0514(18) Uani 1.00 1 d .
C(28) C 0.5788(4) 0.5888(3) 0.4520(2) 0.0434(16) Uani 1.00 1 d .
C(29) C 0.7065(3) 0.7359(3) 0.4922(2) 0.0415(15) Uani 1.00 1 d .
C(30) C 0.0547(4) 0.7023(3) 0.1504(2) 0.0429(16) Uani 1.00 1 d .
C(31) C 0.1518(4) 0.7313(3) 0.1170(2) 0.0527(18) Uani 1.00 1 d .
C(32) C 0.0731(4) 0.7713(3) 0.2146(2) 0.0597(19) Uani 1.00 1 d .
C(33) C -0.0480(4) 0.7157(4) 0.1026(2) 0.062(2) Uani 1.00 1 d .
C(34) C -0.0334(3) 0.5566(3) 0.2281(2) 0.0414(15) Uani 1.00 1 d .
C(35) C -0.1420(4) 0.5942(4) 0.2110(2) 0.063(2) Uani 1.00 1 d .
C(36) C -0.0594(4) 0.4510(3) 0.2253(2) 0.0493(17) Uani 1.00 1 d .
C(37) C 0.0256(4) 0.5984(3) 0.3001(2) 0.0514(17) Uani 1.00 1 d .
C(38) C -0.0062(3) 0.5050(3) 0.0918(2) 0.0380(14) Uani 1.00 1 d .
C(39) C 0.0153(3) 0.4061(3) 0.0948(2) 0.0339(14) Uani 1.00 1 d .
C(40) C -0.0651(4) 0.3311(3) 0.0678(2) 0.0391(15) Uani 1.00 1 d .
C(41) C -0.0467(4) 0.2412(3) 0.0740(2) 0.0400(15) Uani 1.00 1 d .
C(42) C -0.1353(4) 0.1606(3) 0.0485(2) 0.0465(17) Uani 1.00 1 d .
C(43) C -0.2442(4) 0.1699(4) 0.0461(2) 0.0484(17) Uani 1.00 1 d .
C(44) C -0.3264(4) 0.0945(4) 0.0245(2) 0.059(2) Uani 1.00 1 d .
C(45) C -0.3010(5) 0.0097(5) 0.0043(2) 0.068(2) Uani 1.00 1 d .
C(46) C -0.1926(5) -0.0021(4) 0.0065(3) 0.080(2) Uani 1.00 1 d .
C(47) C -0.1099(4) 0.0744(4) 0.0283(3) 0.073(2) Uani 1.00 1 d .
C(48) C 0.0575(3) 0.2301(3) 0.1072(2) 0.0406(15) Uani 1.00 1 d .
C(49) C 0.1375(4) 0.3058(3) 0.1335(2) 0.0382(15) Uani 1.00 1 d .
C(50) C 0.2500(3) 0.2938(3) 0.1707(2) 0.0355(14) Uani 1.00 1 d .
C(51) C 0.3929(3) 0.3561(3) 0.0839(2) 0.0373(14) Uani 1.00 1 d .
C(52) C 0.2848(3) 0.3370(3) 0.0309(2) 0.0462(16) Uani 1.00 1 d .
C(53) C 0.4469(4) 0.2667(3) 0.0808(2) 0.0531(18) Uani 1.00 1 d .
C(54) C 0.4671(4) 0.4343(3) 0.0659(2) 0.0469(17) Uani 1.00 1 d .
C(55) C 0.4767(3) 0.3799(3) 0.2344(2) 0.0342(14) Uani 1.00 1 d .
C(56) C 0.4597(4) 0.4306(3) 0.2991(2) 0.0465(16) Uani 1.00 1 d .
C(57) C 0.4908(4) 0.2803(3) 0.2450(2) 0.0518(17) Uani 1.00 1 d .
C(58) C 0.5838(3) 0.4304(3) 0.2214(2) 0.0488(17) Uani 1.00 1 d .
C(59) C 0.0031(9) 0.0438(9) 0.2246(6) 0.067(3) Uiso 0.50 1 d P
C(60) C -0.0602(11) 0.1119(9) 0.2320(6) 0.077(3) Uiso 0.50 1 d P
C(61) C -0.0107(14) 0.1893(13) 0.2786(8) 0.119(5) Uiso 0.50 1 d P
C(62) C 0.0852(13) 0.1930(12) 0.3085(7) 0.106(5) Uiso 0.50 1 d P
C(63) C 0.1488(13) 0.1310(10) 0.3026(6) 0.088(4) Uiso 0.50 1 d P
C(64) C 0.1034(10) 0.0546(10) 0.2615(5) 0.077(3) Uiso 0.50 1 d P
C(65) C 0.7978(6) 0.4179(5) 0.3811(3) 0.111(2) Uiso 1.00 1 d .
C(66) C 0.9098(6) 0.4168(5) 0.4255(3) 0.100(2) Uiso 1.00 1 d .
C(67) C 0.9439(5) 0.5023(5) 0.4760(3) 0.093(2) Uiso 1.00 1 d .
H(1) H 0.3844 0.9527 0.1481 0.076 Uiso 1.00 1 c R
H(2) H 0.3655 1.0208 0.2065 0.076 Uiso 1.00 1 c R
H(3) H 0.3621 0.9160 0.2120 0.076 Uiso 1.00 1 c R
H(4) H 0.6440 1.0735 0.2048 0.098 Uiso 1.00 1 c R
H(5) H 0.5338 1.0680 0.1541 0.098 Uiso 1.00 1 c R
H(6) H 0.6051 0.9886 0.1497 0.098 Uiso 1.00 1 c R
H(7) H 0.4785 1.0389 0.3110 0.064 Uiso 1.00 1 c R
H(8) H 0.5544 1.1099 0.2847 0.064 Uiso 1.00 1 c R
H(9) H 0.6032 1.0329 0.3214 0.064 Uiso 1.00 1 c R
H(10) H 0.6836 0.7020 0.1915 0.055 Uiso 1.00 1 c R
H(11) H 0.5821 0.6644 0.1348 0.055 Uiso 1.00 1 c R
H(12) H 0.5678 0.6861 0.2073 0.055 Uiso 1.00 1 c R
H(13) H 0.4404 0.7418 0.1102 0.076 Uiso 1.00 1 c R
H(14) H 0.5062 0.7961 0.0676 0.076 Uiso 1.00 1 c R
H(15) H 0.4499 0.8491 0.1176 0.076 Uiso 1.00 1 c R
H(16) H 0.6725 0.8907 0.1128 0.067 Uiso 1.00 1 c R
H(17) H 0.7203 0.7980 0.1170 0.067 Uiso 1.00 1 c R
H(18) H 0.7485 0.8752 0.1781 0.067 Uiso 1.00 1 c R
H(19) H 0.7500 0.8539 0.2897 0.044 Uiso 1.00 1 c R
H(20) H 0.7424 0.9553 0.2768 0.044 Uiso 1.00 1 c R
H(21) H 0.8561 1.0201 0.3875 0.046 Uiso 1.00 1 c R
H(22) H 0.9302 1.1600 0.4491 0.056 Uiso 1.00 1 c R
H(23) H 1.0681 1.2655 0.5207 0.075 Uiso 1.00 1 c R
H(24) H 1.1142 1.2496 0.6331 0.075 Uiso 1.00 1 c R
H(25) H 1.0251 1.1278 0.6727 0.065 Uiso 1.00 1 c R
H(26) H 0.8898 1.0220 0.6011 0.054 Uiso 1.00 1 c R
H(27) H 0.7105 0.9961 0.5425 0.037 Uiso 1.00 1 c R
H(28) H 0.4744 0.9107 0.4734 0.036 Uiso 1.00 1 c R
H(29) H 0.5562 0.8763 0.5286 0.036 Uiso 1.00 1 c R
H(30) H 0.3661 0.7244 0.5657 0.057 Uiso 1.00 1 c R
H(31) H 0.2712 0.7768 0.5369 0.057 Uiso 1.00 1 c R
H(32) H 0.3919 0.8233 0.5482 0.057 Uiso 1.00 1 c R
H(33) H 0.2782 0.5968 0.4111 0.061 Uiso 1.00 1 c R
H(34) H 0.2766 0.6006 0.4858 0.061 Uiso 1.00 1 c R
H(35) H 0.3845 0.5896 0.4620 0.061 Uiso 1.00 1 c R
H(36) H 0.2562 0.8217 0.4332 0.051 Uiso 1.00 1 c R
H(37) H 0.1944 0.7218 0.4104 0.051 Uiso 1.00 1 c R
H(38) H 0.2841 0.7594 0.3748 0.051 Uiso 1.00 1 c R
H(39) H 0.6273 0.7338 0.5898 0.064 Uiso 1.00 1 c R
H(40) H 0.6045 0.6264 0.5748 0.064 Uiso 1.00 1 c R
H(41) H 0.5078 0.6841 0.5653 0.064 Uiso 1.00 1 c R
H(42) H 0.5268 0.5494 0.4673 0.055 Uiso 1.00 1 c R
H(43) H 0.6477 0.5665 0.4600 0.055 Uiso 1.00 1 c R
H(44) H 0.5545 0.5893 0.4057 0.055 Uiso 1.00 1 c R
H(45) H 0.7327 0.7109 0.4550 0.052 Uiso 1.00 1 c R
H(46) H 0.7538 0.7265 0.5319 0.052 Uiso 1.00 1 c R
H(47) H 0.7047 0.8004 0.4918 0.052 Uiso 1.00 1 c R
H(48) H 0.2135 0.7605 0.1502 0.065 Uiso 1.00 1 c R
H(49) H 0.1306 0.7733 0.0869 0.065 Uiso 1.00 1 c R
H(50) H 0.1704 0.6778 0.0936 0.065 Uiso 1.00 1 c R
H(51) H 0.0044 0.7770 0.2262 0.072 Uiso 1.00 1 c R
H(52) H 0.1059 0.8302 0.2081 0.072 Uiso 1.00 1 c R
H(53) H 0.1199 0.7491 0.2494 0.072 Uiso 1.00 1 c R
H(54) H -0.0378 0.7048 0.0583 0.074 Uiso 1.00 1 c R
H(55) H -0.0639 0.7771 0.1117 0.075 Uiso 1.00 1 c R
H(56) H -0.1074 0.6728 0.1077 0.075 Uiso 1.00 1 c R
H(57) H -0.1350 0.6556 0.2334 0.078 Uiso 1.00 1 c R
H(58) H -0.1967 0.5557 0.2248 0.079 Uiso 1.00 1 c R
H(59) H -0.1623 0.5944 0.1644 0.078 Uiso 1.00 1 c R
H(60) H -0.1228 0.4285 0.1914 0.059 Uiso 1.00 1 c R
H(61) H -0.0729 0.4372 0.2668 0.059 Uiso 1.00 1 c R
H(62) H 0.0008 0.4222 0.2158 0.059 Uiso 1.00 1 c R
H(63) H 0.0642 0.5537 0.3209 0.063 Uiso 1.00 1 c R
H(64) H -0.0271 0.6160 0.3245 0.063 Uiso 1.00 1 c R
H(65) H 0.0760 0.6514 0.2991 0.063 Uiso 1.00 1 c R
H(66) H -0.0829 0.5069 0.0851 0.044 Uiso 1.00 1 c R
H(67) H 0.0204 0.5271 0.0559 0.044 Uiso 1.00 1 c R
H(68) H -0.1345 0.3420 0.0445 0.045 Uiso 1.00 1 c R
H(69) H -0.2631 0.2291 0.0592 0.056 Uiso 1.00 1 c R
H(70) H -0.4006 0.1025 0.0240 0.067 Uiso 1.00 1 c R
H(71) H -0.3573 -0.0418 -0.0108 0.076 Uiso 1.00 1 c R
H(72) H -0.1740 -0.0614 -0.0070 0.092 Uiso 1.00 1 c R
H(73) H -0.0358 0.0667 0.0285 0.083 Uiso 1.00 1 c R
H(74) H 0.0743 0.1693 0.1119 0.048 Uiso 1.00 1 c R
H(75) H 0.2698 0.2377 0.1515 0.042 Uiso 1.00 1 c R
H(76) H 0.2479 0.2905 0.2158 0.042 Uiso 1.00 1 c R
H(77) H 0.2538 0.2737 0.0264 0.055 Uiso 1.00 1 c R
H(78) H 0.2994 0.3506 -0.0103 0.055 Uiso 1.00 1 c R
H(79) H 0.2346 0.3755 0.0441 0.055 Uiso 1.00 1 c R
H(80) H 0.5243 0.2820 0.0949 0.067 Uiso 1.00 1 c R
H(81) H 0.4292 0.2354 0.0366 0.067 Uiso 1.00 1 c R
H(82) H 0.4203 0.2275 0.1092 0.067 Uiso 1.00 1 c R
H(83) H 0.4228 0.4721 0.0412 0.059 Uiso 1.00 1 c R
H(84) H 0.5139 0.4092 0.0398 0.059 Uiso 1.00 1 c R
H(85) H 0.5102 0.4706 0.1053 0.059 Uiso 1.00 1 c R
H(86) H 0.4922 0.4936 0.3047 0.055 Uiso 1.00 1 c R
H(87) H 0.4928 0.4020 0.3352 0.055 Uiso 1.00 1 c R
H(88) H 0.3833 0.4279 0.2976 0.055 Uiso 1.00 1 c R
H(89) H 0.4515 0.2622 0.2772 0.062 Uiso 1.00 1 c R
H(90) H 0.5665 0.2765 0.2602 0.062 Uiso 1.00 1 c R
H(91) H 0.4635 0.2402 0.2043 0.062 Uiso 1.00 1 c R
H(92) H 0.6159 0.3887 0.1949 0.058 Uiso 1.00 1 c R
H(93) H 0.6339 0.4523 0.2624 0.058 Uiso 1.00 1 c R
H(94) H 0.5671 0.4813 0.1987 0.058 Uiso 1.00 1 c R
H(95) H -0.0254 -0.0101 0.1932 0.080 Uiso 1.00 1 c R
H(96) H -0.1333 0.1089 0.2077 0.092 Uiso 1.00 1 c R
H(97) H -0.0462 0.2420 0.2872 0.143 Uiso 1.00 1 c R
H(98) H 0.1170 0.2437 0.3422 0.127 Uiso 1.00 1 c R
H(99) H 0.2240 0.1395 0.3245 0.106 Uiso 1.00 1 c R
H(100) H 0.1442 0.0040 0.2590 0.093 Uiso 1.00 1 c R
H(101) H 0.7425 0.3892 0.4004 0.134 Uiso 1.00 1 c R
H(102) H 0.7945 0.3847 0.3385 0.134 Uiso 1.00 1 c R
H(103) H 0.7862 0.4800 0.3769 0.133 Uiso 1.00 1 c R
H(104) H 0.9073 0.3634 0.4473 0.120 Uiso 1.00 1 c R
H(105) H 0.9625 0.4145 0.3985 0.120 Uiso 1.00 1 c R
H(106) H 0.9521 0.5554 0.4543 0.111 Uiso 1.00 1 c R
H(107) H 0.8888 0.5077 0.5011 0.111 Uiso 1.00 1 c R

loop_
_atom_site_aniso_label
_atom_site_aniso_U_11
_atom_site_aniso_U_22
_atom_site_aniso_U_33
_atom_site_aniso_U_12
_atom_site_aniso_U_13
_atom_site_aniso_U_23
Mo(1) 0.0302(2) 0.0200(2) 0.0248(2) 0.00611(18) 0.00789(17) 0.00196(17)
Mo(2) 0.0316(2) 0.0244(2) 0.0267(2) 0.00558(19) 0.00520(18) -0.00097(18)
P(1) 0.0439(7) 0.0254(7) 0.0296(6) 0.0125(5) 0.0136(5) 0.0078(5)
P(2) 0.0301(6) 0.0230(7) 0.0277(6) 0.0046(5) 0.0074(5) 0.0036(5)
P(3) 0.0349(7) 0.0328(8) 0.0319(6) 0.0087(6) 0.0048(5) -0.0034(5)
P(4) 0.0348(7) 0.0249(7) 0.0316(6) 0.0063(5) 0.0066(5) 0.0014(5)
N(1) 0.028(2) 0.018(2) 0.0263(19) 0.0048(16) 0.0106(16) 0.0058(16)
N(2) 0.035(2) 0.030(2) 0.029(2) 0.0083(19) 0.0077(17) 0.0080(18)
N(3) 0.050(2) 0.046(3) 0.057(2) 0.034(2) 0.021(2) 0.020(2)
N(4) 0.028(2) 0.024(2) 0.027(2) 0.0067(17) 0.0054(16) 0.0040(16)
N(5) 0.039(2) 0.039(2) 0.039(2) 0.017(2) 0.0125(19) 0.011(2)
N(6) 0.032(2) 0.027(2) 0.025(2) 0.0096(18) 0.0113(17) 0.0076(17)
N(7) 0.029(2) 0.030(2) 0.028(2) 0.0121(18) 0.0098(17) 0.0087(18)
N(8) 0.033(2) 0.030(2) 0.029(2) 0.0041(19) 0.0039(17) -0.0049(18)
N(9) 0.037(2) 0.027(2) 0.042(2) 0.0126(18) 0.0105(19) 0.0002(19)
N(10) 0.076(3) 0.055(3) 0.039(2) 0.032(2) 0.024(2) 0.018(2)
N(11) 0.036(2) 0.031(2) 0.035(2) 0.0106(18) 0.0100(19) 0.0001(19)
N(12) 0.062(3) 0.055(3) 0.044(2) 0.016(2) 0.024(2) 0.014(2)
C(1) 0.077(4) 0.036(3) 0.042(3) 0.029(2) 0.028(2) 0.019(2)
C(2) 0.071(4) 0.068(4) 0.052(3) 0.051(3) 0.020(2) 0.020(3)
C(3) 0.118(5) 0.048(4) 0.080(4) 0.035(3) 0.059(4) 0.034(3)
C(4) 0.072(3) 0.026(3) 0.062(3) 0.014(2) 0.028(2) 0.015(2)
C(5) 0.053(3) 0.041(3) 0.027(2) 0.020(2) 0.013(2) 0.008(2)
C(6) 0.068(3) 0.037(3) 0.032(2) 0.023(2) 0.021(2) 0.000(2)
C(7) 0.080(4) 0.079(4) 0.031(2) 0.028(3) 0.009(2) -0.004(3)
C(8) 0.074(3) 0.046(3) 0.047(3) 0.014(3) 0.037(2) 0.008(2)
C(9) 0.047(2) 0.028(2) 0.036(2) 0.007(2) 0.020(2) 0.002(2)
C(10) 0.036(2) 0.017(2) 0.040(2) 0.005(2) 0.010(2) 0.002(2)
C(11) 0.045(3) 0.022(2) 0.049(3) 0.002(2) 0.023(2) -0.000(2)
C(12) 0.034(2) 0.023(2) 0.042(2) -0.003(2) 0.013(2) -0.001(2)
C(13) 0.028(2) 0.035(3) 0.051(3) 0.008(2) 0.013(2) -0.014(2)
C(14) 0.038(3) 0.033(3) 0.069(3) 0.000(2) 0.021(2) -0.006(2)
C(15) 0.031(3) 0.038(3) 0.119(5) -0.003(2) 0.022(3) -0.018(3)
C(16) 0.025(3) 0.053(4) 0.111(5) 0.006(2) 0.002(3) -0.041(4)
C(17) 0.034(3) 0.059(4) 0.071(4) 0.008(3) 0.005(2) -0.029(3)
C(18) 0.033(2) 0.044(3) 0.060(3) 0.007(2) 0.008(2) -0.013(2)
C(19) 0.036(2) 0.024(2) 0.033(2) 0.006(2) 0.008(2) -0.004(2)
C(20) 0.029(2) 0.019(2) 0.030(2) 0.008(2) 0.005(2) 0.002(2)
C(21) 0.036(2) 0.031(2) 0.023(2) 0.007(2) 0.009(2) 0.005(2)
C(22) 0.035(2) 0.034(3) 0.035(2) 0.010(2) 0.014(2) 0.004(2)
C(23) 0.040(3) 0.049(3) 0.053(3) 0.004(2) 0.024(2) 0.007(2)
C(24) 0.049(3) 0.037(3) 0.065(3) -0.001(2) 0.026(2) 0.012(2)
C(25) 0.034(2) 0.044(3) 0.049(3) 0.003(2) 0.020(2) 0.008(2)
C(26) 0.043(2) 0.032(3) 0.036(2) 0.005(2) 0.016(2) 0.014(2)
C(27) 0.054(3) 0.064(4) 0.042(3) 0.016(3) 0.010(2) 0.024(2)
C(28) 0.056(3) 0.034(3) 0.048(3) 0.012(2) 0.019(2) 0.015(2)
C(29) 0.048(3) 0.041(3) 0.041(2) 0.014(2) 0.013(2) 0.015(2)
C(30) 0.052(3) 0.039(3) 0.039(2) 0.024(2) 0.005(2) 0.001(2)
C(31) 0.064(3) 0.042(3) 0.056(3) 0.019(2) 0.014(2) 0.011(2)
C(32) 0.085(4) 0.035(3) 0.059(3) 0.020(3) 0.013(3) -0.002(2)
C(33) 0.059(3) 0.065(4) 0.061(3) 0.033(3) 0.000(2) 0.005(3)
C(34) 0.038(2) 0.046(3) 0.041(2) 0.013(2) 0.012(2) -0.002(2)
C(35) 0.047(3) 0.085(5) 0.064(3) 0.025(3) 0.022(2) 0.003(3)
C(36) 0.045(3) 0.053(3) 0.049(3) 0.000(2) 0.016(2) -0.001(2)
C(37) 0.063(3) 0.058(4) 0.036(2) 0.016(3) 0.019(2) -0.002(2)
C(38) 0.035(2) 0.037(3) 0.040(2) 0.007(2) 0.003(2) -0.000(2)
C(39) 0.035(2) 0.036(3) 0.030(2) 0.009(2) 0.004(2) 0.001(2)
C(40) 0.038(2) 0.041(3) 0.035(2) -0.001(2) 0.008(2) -0.003(2)
C(41) 0.042(3) 0.037(3) 0.038(2) -0.006(2) 0.013(2) -0.006(2)
C(42) 0.047(3) 0.042(3) 0.045(3) -0.006(2) 0.007(2) 0.000(2)
C(43) 0.040(3) 0.053(4) 0.049(3) 0.002(2) 0.003(2) 0.006(2)
C(44) 0.050(3) 0.063(4) 0.055(3) -0.012(3) 0.004(2) 0.009(3)
C(45) 0.065(4) 0.063(5) 0.062(4) -0.027(3) 0.006(3) 0.007(3)
C(46) 0.074(4) 0.045(4) 0.110(5) -0.014(3) 0.025(4) -0.020(3)
C(47) 0.054(3) 0.041(4) 0.113(5) -0.009(3) 0.020(3) -0.019(3)
C(48) 0.039(3) 0.030(3) 0.051(3) 0.003(2) 0.010(2) -0.001(2)
C(49) 0.045(3) 0.029(3) 0.040(2) 0.008(2) 0.014(2) -0.007(2)
C(50) 0.037(2) 0.027(2) 0.042(2) 0.007(2) 0.010(2) -0.002(2)
C(51) 0.045(3) 0.033(3) 0.038(2) 0.013(2) 0.017(2) 0.002(2)
C(52) 0.057(3) 0.051(3) 0.030(2) 0.006(2) 0.011(2) -0.001(2)
C(53) 0.068(3) 0.047(3) 0.051(3) 0.029(3) 0.022(2) -0.000(2)
C(54) 0.055(3) 0.056(3) 0.037(2) 0.015(2) 0.019(2) 0.013(2)
C(55) 0.039(2) 0.024(2) 0.039(2) 0.008(2) 0.004(2) 0.007(2)
C(56) 0.047(3) 0.056(3) 0.034(2) 0.015(2) -0.004(2) 0.009(2)
C(57) 0.054(3) 0.041(3) 0.060(3) 0.019(2) 0.002(2) 0.009(2)
C(58) 0.039(3) 0.053(3) 0.053(3) 0.005(2) 0.004(2) 0.013(2)

loop_
_atom_type_symbol
_atom_type_description
_atom_type_scat_dispersion_real
_atom_type_scat_dispersion_imag
_atom_type_scat_source
C C 0.003 0.002
;
International Tables for Crystallography
(1992, Vol. C, Tables 4.2.6.8 and 6.1.1.4)
;
H H 0.000 0.000
;
International Tables for Crystallography
(1992, Vol. C, Table 6.1.1.4)
;
N N 0.006 0.003
;
International Tables for Crystallography
(1992, Vol. C, Tables 4.2.6.8 and 6.1.1.4)
;
P P 0.102 0.094
;
International Tables for Crystallography
(1992, Vol. C, Tables 4.2.6.8 and 6.1.1.4)
;
Mo Mo -1.683 0.686
;
International Tables for Crystallography
(1992, Vol. C, Tables 4.2.6.8 and 6.1.1.4)
;

loop_
_geom_angle_atom_site_label_1
_geom_angle_atom_site_label_2
_geom_angle_atom_site_label_3
_geom_angle
_geom_angle_publ_flag
_geom_angle_site_symmetry_1
_geom_angle_site_symmetry_3
P(1) Mo(1) P(2) 157.50(3) yes . .
P(1) Mo(1) N(1) 78.80(9) yes . .
P(1) Mo(1) N(2) 90.88(11) yes . .
P(1) Mo(1) N(4) 88.93(11) yes . .
P(1) Mo(1) N(6) 99.87(11) yes . .
P(2) Mo(1) N(1) 78.70(9) yes . .
P(2) Mo(1) N(2) 88.55(11) yes . .
P(2) Mo(1) N(4) 91.01(11) yes . .
P(2) Mo(1) N(6) 102.61(11) yes . .
N(1) Mo(1) N(2) 90.04(13) yes . .
N(1) Mo(1) N(4) 88.35(13) yes . .
N(1) Mo(1) N(6) 175.98(14) yes . .
N(2) Mo(1) N(4) 178.38(13) yes . .
N(2) Mo(1) N(6) 93.78(14) yes . .
N(4) Mo(1) N(6) 87.83(14) yes . .
P(3) Mo(2) P(4) 157.70(4) yes . .
P(3) Mo(2) N(7) 98.20(11) yes . .
P(3) Mo(2) N(8) 79.04(10) yes . .
P(3) Mo(2) N(9) 89.58(11) yes . .
P(3) Mo(2) N(11) 91.59(11) yes . .
P(4) Mo(2) N(7) 104.06(11) yes . .
P(4) Mo(2) N(8) 78.66(10) yes . .
P(4) Mo(2) N(9) 90.82(12) yes . .
P(4) Mo(2) N(11) 87.48(12) yes . .
N(7) Mo(2) N(8) 175.20(15) yes . .
N(7) Mo(2) N(9) 92.39(15) yes . .
N(7) Mo(2) N(11) 89.05(14) yes . .
N(8) Mo(2) N(9) 91.52(14) yes . .
N(8) Mo(2) N(11) 87.11(13) yes . .
N(9) Mo(2) N(11) 178.00(16) yes . .
Mo(1) P(1) C(1) 120.29(18) yes . .
Mo(1) P(1) C(5) 122.56(17) yes . .
Mo(1) P(1) C(9) 95.60(15) yes . .
C(1) P(1) C(5) 107.5(2) yes . .
C(1) P(1) C(9) 103.4(2) yes . .
C(5) P(1) C(9) 102.8(2) yes . .
Mo(1) P(2) C(21) 95.08(14) yes . .
Mo(1) P(2) C(22) 122.42(14) yes . .
Mo(1) P(2) C(26) 120.40(16) yes . .
C(21) P(2) C(22) 103.5(2) yes . .
C(21) P(2) C(26) 102.69(19) yes . .
C(22) P(2) C(26) 107.9(2) yes . .
Mo(2) P(3) C(30) 122.19(17) yes . .
Mo(2) P(3) C(34) 120.88(17) yes . .
Mo(2) P(3) C(38) 94.88(16) yes . .
C(30) P(3) C(34) 107.4(2) yes . .
C(30) P(3) C(38) 104.0(2) yes . .
C(34) P(3) C(38) 102.8(2) yes . .
Mo(2) P(4) C(50) 94.66(15) yes . .
Mo(2) P(4) C(51) 121.59(16) yes . .
Mo(2) P(4) C(55) 122.24(15) yes . .
C(50) P(4) C(51) 102.2(2) yes . .
C(50) P(4) C(55) 103.9(2) yes . .
C(51) P(4) C(55) 107.2(2) yes . .
Mo(1) N(1) C(10) 121.1(2) yes . .
Mo(1) N(1) C(20) 121.6(2) yes . .
C(10) N(1) C(20) 117.1(3) yes . .
Mo(1) N(2) N(3) 177.1(3) yes . .
Mo(1) N(4) N(5) 179.0(2) yes . .
Mo(1) N(6) N(7) 174.6(3) yes . .
Mo(2) N(7) N(6) 175.5(3) yes . .
Mo(2) N(8) C(39) 121.6(3) yes . .
Mo(2) N(8) C(49) 121.2(2) yes . .
C(39) N(8) C(49) 116.9(3) yes . .
Mo(2) N(9) N(10) 177.4(3) yes . .
Mo(2) N(11) N(12) 177.8(3) yes . .
P(1) C(1) C(2) 109.9(3) yes . .
P(1) C(1) C(3) 114.8(4) yes . .
P(1) C(1) C(4) 106.5(3) yes . .
C(2) C(1) C(3) 110.2(4) yes . .
C(2) C(1) C(4) 108.2(4) yes . .
C(3) C(1) C(4) 106.9(4) yes . .
P(1) C(5) C(6) 108.2(3) yes . .
P(1) C(5) C(7) 109.0(3) yes . .
P(1) C(5) C(8) 115.1(3) yes . .
C(6) C(5) C(7) 106.5(3) yes . .
C(6) C(5) C(8) 106.9(4) yes . .
C(7) C(5) C(8) 110.7(4) yes . .
P(1) C(9) C(10) 112.4(3) yes . .
N(1) C(10) C(9) 116.5(3) yes . .
N(1) C(10) C(11) 122.4(4) yes . .
C(9) C(10) C(11) 121.1(4) yes . .
C(10) C(11) C(12) 120.4(4) yes . .
C(11) C(12) C(13) 121.4(4) yes . .
C(11) C(12) C(19) 116.7(3) yes . .
C(13) C(12) C(19) 121.9(4) yes . .
C(12) C(13) C(14) 121.2(4) yes . .
C(12) C(13) C(18) 120.9(4) yes . .
C(14) C(13) C(18) 117.9(4) yes . .
C(13) C(14) C(15) 121.1(5) yes . .
C(14) C(15) C(16) 119.5(5) yes . .
C(15) C(16) C(17) 120.2(5) yes . .
C(16) C(17) C(18) 119.8(5) yes . .
C(13) C(18) C(17) 121.5(5) yes . .
C(12) C(19) C(20) 121.8(4) yes . .
N(1) C(20) C(19) 121.6(4) yes . .
N(1) C(20) C(21) 116.6(3) yes . .
C(19) C(20) C(21) 121.7(3) yes . .
P(2) C(21) C(20) 111.1(3) yes . .
P(2) C(22) C(23) 114.9(2) yes . .
P(2) C(22) C(24) 109.5(3) yes . .
P(2) C(22) C(25) 107.6(3) yes . .
C(23) C(22) C(24) 110.5(4) yes . .
C(23) C(22) C(25) 107.3(4) yes . .
C(24) C(22) C(25) 106.6(3) yes . .
P(2) C(26) C(27) 115.1(3) yes . .
P(2) C(26) C(28) 109.4(2) yes . .
P(2) C(26) C(29) 108.9(3) yes . .
C(27) C(26) C(28) 108.9(4) yes . .
C(27) C(26) C(29) 105.7(3) yes . .
C(28) C(26) C(29) 108.6(4) yes . .
P(3) C(30) C(31) 108.2(3) yes . .
P(3) C(30) C(32) 110.3(3) yes . .
P(3) C(30) C(33) 116.2(3) yes . .
C(31) C(30) C(32) 105.4(3) yes . .
C(31) C(30) C(33) 105.7(4) yes . .
C(32) C(30) C(33) 110.3(4) yes . .
P(3) C(34) C(35) 114.8(3) yes . .
P(3) C(34) C(36) 108.3(3) yes . .
P(3) C(34) C(37) 108.7(3) yes . .
C(35) C(34) C(36) 107.6(4) yes . .
C(35) C(34) C(37) 109.1(4) yes . .
C(36) C(34) C(37) 108.2(4) yes . .
P(3) C(38) C(39) 110.5(3) yes . .
N(8) C(39) C(38) 116.1(3) yes . .
N(8) C(39) C(40) 121.9(4) yes . .
C(38) C(39) C(40) 122.0(4) yes . .
C(39) C(40) C(41) 121.6(4) yes . .
C(40) C(41) C(42) 121.8(4) yes . .
C(40) C(41) C(48) 116.3(4) yes . .
C(42) C(41) C(48) 121.9(4) yes . .
C(41) C(42) C(43) 121.2(5) yes . .
C(41) C(42) C(47) 120.6(5) yes . .
C(43) C(42) C(47) 118.2(4) yes . .
C(42) C(43) C(44) 121.4(5) yes . .
C(43) C(44) C(45) 120.2(5) yes . .
C(44) C(45) C(46) 119.9(5) yes . .
C(45) C(46) C(47) 119.6(6) yes . .
C(42) C(47) C(46) 120.8(5) yes . .
C(41) C(48) C(49) 121.4(4) yes . .
N(8) C(49) C(48) 121.9(4) yes . .
N(8) C(49) C(50) 116.7(3) yes . .
C(48) C(49) C(50) 121.4(4) yes . .
P(4) C(50) C(49) 111.7(3) yes . .
P(4) C(51) C(52) 106.8(3) yes . .
P(4) C(51) C(53) 114.0(3) yes . .
P(4) C(51) C(54) 110.9(3) yes . .
C(52) C(51) C(53) 107.2(3) yes . .
C(52) C(51) C(54) 108.2(4) yes . .
C(53) C(51) C(54) 109.5(4) yes . .
P(4) C(55) C(56) 107.3(3) yes . .
P(4) C(55) C(57) 115.0(2) yes . .
P(4) C(55) C(58) 110.3(3) yes . .
C(56) C(55) C(57) 107.6(4) yes . .
C(56) C(55) C(58) 106.2(3) yes . .
C(57) C(55) C(58) 110.0(4) yes . .
C(60) C(59) C(64) 118.9(11) yes . .
C(59) C(60) C(61) 115.6(12) yes . .
C(60) C(61) C(62) 119.8(18) yes . .
C(61) C(62) C(63) 127.0(16) yes . .
C(62) C(63) C(64) 115.2(14) yes . .
C(59) C(64) C(63) 123.5(14) yes . .
C(65) C(66) C(67) 111.7(6) yes . .
C(66) C(67) C(67) 111.2(6) yes . 2_766
C(1) C(2) H(1) 109.0 no . .
C(1) C(2) H(2) 109.6 no . .
C(1) C(2) H(3) 109.8 no . .
H(1) C(2) H(2) 109.5 no . .
H(1) C(2) H(3) 109.5 no . .
H(2) C(2) H(3) 109.5 no . .
C(1) C(3) H(4) 110.2 no . .
C(1) C(3) H(5) 109.0 no . .
C(1) C(3) H(6) 109.2 no . .
H(4) C(3) H(5) 109.5 no . .
H(4) C(3) H(6) 109.5 no . .
H(5) C(3) H(6) 109.5 no . .
C(1) C(4) H(7) 109.3 no . .
C(1) C(4) H(8) 109.3 no . .
C(1) C(4) H(9) 109.8 no . .
H(7) C(4) H(8) 109.5 no . .
H(7) C(4) H(9) 109.5 no . .
H(8) C(4) H(9) 109.5 no . .
C(5) C(6) H(10) 109.4 no . .
C(5) C(6) H(11) 109.3 no . .
C(5) C(6) H(12) 109.7 no . .
H(10) C(6) H(11) 109.5 no . .
H(10) C(6) H(12) 109.5 no . .
H(11) C(6) H(12) 109.5 no . .
C(5) C(7) H(13) 109.1 no . .
C(5) C(7) H(14) 109.7 no . .
C(5) C(7) H(15) 109.7 no . .
H(13) C(7) H(14) 109.5 no . .
H(13) C(7) H(15) 109.5 no . .
H(14) C(7) H(15) 109.5 no . .
C(5) C(8) H(16) 109.2 no . .
C(5) C(8) H(17) 109.2 no . .
C(5) C(8) H(18) 110.0 no . .
H(16) C(8) H(17) 109.5 no . .
H(16) C(8) H(18) 109.5 no . .
H(17) C(8) H(18) 109.5 no . .
P(1) C(9) H(19) 108.7 no . .
P(1) C(9) H(20) 108.8 no . .
C(10) C(9) H(19) 108.8 no . .
C(10) C(9) H(20) 108.6 no . .
H(19) C(9) H(20) 109.5 no . .
C(10) C(11) H(21) 120.1 no . .
C(12) C(11) H(21) 119.5 no . .
C(13) C(14) H(22) 119.5 no . .
C(15) C(14) H(22) 119.4 no . .
C(14) C(15) H(23) 119.9 no . .
C(16) C(15) H(23) 120.5 no . .
C(15) C(16) H(24) 119.8 no . .
C(17) C(16) H(24) 119.9 no . .
C(16) C(17) H(25) 120.1 no . .
C(18) C(17) H(25) 120.1 no . .
C(13) C(18) H(26) 119.6 no . .
C(17) C(18) H(26) 118.9 no . .
C(12) C(19) H(27) 118.9 no . .
C(20) C(19) H(27) 119.3 no . .
P(2) C(21) H(28) 108.9 no . .
P(2) C(21) H(29) 109.2 no . .
C(20) C(21) H(28) 108.9 no . .
C(20) C(21) H(29) 109.3 no . .
H(28) C(21) H(29) 109.5 no . .
C(22) C(23) H(30) 108.9 no . .
C(22) C(23) H(31) 110.0 no . .
C(22) C(23) H(32) 109.5 no . .
H(30) C(23) H(31) 109.5 no . .
H(30) C(23) H(32) 109.5 no . .
H(31) C(23) H(32) 109.5 no . .
C(22) C(24) H(33) 109.4 no . .
C(22) C(24) H(34) 109.9 no . .
C(22) C(24) H(35) 109.1 no . .
H(33) C(24) H(34) 109.5 no . .
H(33) C(24) H(35) 109.5 no . .
H(34) C(24) H(35) 109.5 no . .
C(22) C(25) H(36) 109.5 no . .
C(22) C(25) H(37) 109.8 no . .
C(22) C(25) H(38) 109.2 no . .
H(36) C(25) H(37) 109.5 no . .
H(36) C(25) H(38) 109.5 no . .
H(37) C(25) H(38) 109.5 no . .
C(26) C(27) H(39) 109.4 no . .
C(26) C(27) H(40) 109.9 no . .
C(26) C(27) H(41) 109.1 no . .
H(39) C(27) H(40) 109.5 no . .
H(39) C(27) H(41) 109.5 no . .
H(40) C(27) H(41) 109.5 no . .
C(26) C(28) H(42) 109.5 no . .
C(26) C(28) H(43) 109.7 no . .
C(26) C(28) H(44) 109.2 no . .
H(42) C(28) H(43) 109.5 no . .
H(42) C(28) H(44) 109.5 no . .
H(43) C(28) H(44) 109.5 no . .
C(26) C(29) H(45) 109.5 no . .
C(26) C(29) H(46) 109.7 no . .
C(26) C(29) H(47) 109.3 no . .
H(45) C(29) H(46) 109.5 no . .
H(45) C(29) H(47) 109.5 no . .
H(46) C(29) H(47) 109.5 no . .
C(30) C(31) H(48) 109.5 no . .
C(30) C(31) H(49) 109.5 no . .
C(30) C(31) H(50) 109.5 no . .
H(48) C(31) H(49) 109.5 no . .
H(48) C(31) H(50) 109.5 no . .
H(49) C(31) H(50) 109.5 no . .
C(30) C(32) H(51) 109.1 no . .
C(30) C(32) H(52) 109.9 no . .
C(30) C(32) H(53) 109.4 no . .
H(51) C(32) H(52) 109.5 no . .
H(51) C(32) H(53) 109.5 no . .
H(52) C(32) H(53) 109.5 no . .
C(30) C(33) H(54) 109.5 no . .
C(30) C(33) H(55) 110.1 no . .
C(30) C(33) H(56) 108.8 no . .
H(54) C(33) H(55) 109.5 no . .
H(54) C(33) H(56) 109.5 no . .
H(55) C(33) H(56) 109.5 no . .
C(34) C(35) H(57) 109.6 no . .
C(34) C(35) H(58) 108.8 no . .
C(34) C(35) H(59) 110.0 no . .
H(57) C(35) H(58) 109.5 no . .
H(57) C(35) H(59) 109.5 no . .
H(58) C(35) H(59) 109.5 no . .
C(34) C(36) H(60) 109.0 no . .
C(34) C(36) H(61) 109.7 no . .
C(34) C(36) H(62) 109.7 no . .
H(60) C(36) H(61) 109.5 no . .
H(60) C(36) H(62) 109.5 no . .
H(61) C(36) H(62) 109.5 no . .
C(34) C(37) H(63) 109.8 no . .
C(34) C(37) H(64) 109.4 no . .
C(34) C(37) H(65) 109.2 no . .
H(63) C(37) H(64) 109.5 no . .
H(63) C(37) H(65) 109.5 no . .
H(64) C(37) H(65) 109.5 no . .
P(3) C(38) H(66) 109.2 no . .
P(3) C(38) H(67) 109.3 no . .
C(39) C(38) H(66) 109.2 no . .
C(39) C(38) H(67) 109.3 no . .
H(66) C(38) H(67) 109.5 no . .
C(39) C(40) H(68) 119.1 no . .
C(41) C(40) H(68) 119.3 no . .
C(42) C(43) H(69) 119.1 no . .
C(44) C(43) H(69) 119.5 no . .
C(43) C(44) H(70) 119.8 no . .
C(45) C(44) H(70) 120.0 no . .
C(44) C(45) H(71) 120.3 no . .
C(46) C(45) H(71) 119.9 no . .
C(45) C(46) H(72) 120.4 no . .
C(47) C(46) H(72) 120.0 no . .
C(42) C(47) H(73) 119.7 no . .
C(46) C(47) H(73) 119.5 no . .
C(41) C(48) H(74) 119.3 no . .
C(49) C(48) H(74) 119.3 no . .
P(4) C(50) H(75) 108.9 no . .
P(4) C(50) H(76) 108.8 no . .
C(49) C(50) H(75) 108.9 no . .
C(49) C(50) H(76) 109.0 no . .
H(75) C(50) H(76) 109.5 no . .
C(51) C(52) H(77) 110.1 no . .
C(51) C(52) H(78) 109.1 no . .
C(51) C(52) H(79) 109.2 no . .
H(77) C(52) H(78) 109.5 no . .
H(77) C(52) H(79) 109.5 no . .
H(78) C(52) H(79) 109.5 no . .
C(51) C(53) H(80) 109.6 no . .
C(51) C(53) H(81) 109.4 no . .
C(51) C(53) H(82) 109.4 no . .
H(80) C(53) H(81) 109.5 no . .
H(80) C(53) H(82) 109.5 no . .
H(81) C(53) H(82) 109.5 no . .
C(51) C(54) H(83) 108.9 no . .
C(51) C(54) H(84) 109.8 no . .
C(51) C(54) H(85) 109.7 no . .
H(83) C(54) H(84) 109.5 no . .
H(83) C(54) H(85) 109.5 no . .
H(84) C(54) H(85) 109.5 no . .
C(55) C(56) H(86) 109.5 no . .
C(55) C(56) H(87) 109.6 no . .
C(55) C(56) H(88) 109.3 no . .
H(86) C(56) H(87) 109.5 no . .
H(86) C(56) H(88) 109.5 no . .
H(87) C(56) H(88) 109.5 no . .
C(55) C(57) H(89) 109.7 no . .
C(55) C(57) H(90) 109.4 no . .
C(55) C(57) H(91) 109.4 no . .
H(89) C(57) H(90) 109.5 no . .
H(89) C(57) H(91) 109.5 no . .
H(90) C(57) H(91) 109.5 no . .
C(55) C(58) H(92) 109.7 no . .
C(55) C(58) H(93) 109.6 no . .
C(55) C(58) H(94) 109.1 no . .
H(92) C(58) H(93) 109.5 no . .
H(92) C(58) H(94) 109.5 no . .
H(93) C(58) H(94) 109.5 no . .
C(60) C(59) H(95) 119.6 no . .
C(64) C(59) H(95) 121.5 no . .
C(59) C(60) H(96) 123.8 no . .
C(61) C(60) H(96) 120.7 no . .
C(60) C(61) H(97) 123.1 no . .
C(62) C(61) H(97) 117.0 no . .
C(61) C(62) H(98) 119.5 no . .
C(63) C(62) H(98) 113.3 no . .
C(62) C(63) H(99) 123.4 no . .
C(64) C(63) H(99) 121.4 no . .
C(59) C(64) H(100) 118.0 no . .
C(63) C(64) H(100) 118.5 no . .
C(66) C(65) H(101) 109.1 no . .
C(66) C(65) H(102) 109.5 no . .
C(66) C(65) H(103) 109.9 no . .
H(101) C(65) H(102) 109.5 no . .
H(101) C(65) H(103) 109.5 no . .
H(102) C(65) H(103) 109.5 no . .
C(65) C(66) H(104) 109.2 no . .
C(65) C(66) H(105) 108.5 no . .
C(67) C(66) H(104) 109.7 no . .
C(67) C(66) H(105) 108.1 no . .
H(104) C(66) H(105) 109.5 no . .
C(66) C(67) H(106) 109.8 no . .
C(66) C(67) H(107) 108.7 no . .
C(67) C(67) H(106) 108.3 no 2_766 .
C(67) C(67) H(107) 109.3 no 2_766 .
H(106) C(67) H(107) 109.5 no . .

loop_
_geom_bond_atom_site_label_1
_geom_bond_atom_site_label_2
_geom_bond_distance
_geom_bond_publ_flag
_geom_bond_site_symmetry_2
Mo(1) P(1) 2.4557(14) yes .
Mo(1) P(2) 2.4790(13) yes .
Mo(1) N(1) 2.173(2) yes .
Mo(1) N(2) 2.029(4) yes .
Mo(1) N(4) 2.015(3) yes .
Mo(1) N(6) 2.015(3) yes .
Mo(2) P(3) 2.4630(13) yes .
Mo(2) P(4) 2.4663(14) yes .
Mo(2) N(7) 2.031(3) yes .
Mo(2) N(8) 2.157(3) yes .
Mo(2) N(9) 2.017(4) yes .
Mo(2) N(11) 2.017(4) yes .
P(1) C(1) 1.902(5) yes .
P(1) C(5) 1.891(4) yes .
P(1) C(9) 1.847(4) yes .
P(2) C(21) 1.864(4) yes .
P(2) C(22) 1.908(4) yes .
P(2) C(26) 1.903(5) yes .
P(3) C(30) 1.895(5) yes .
P(3) C(34) 1.905(5) yes .
P(3) C(38) 1.856(4) yes .
P(4) C(50) 1.862(4) yes .
P(4) C(51) 1.906(5) yes .
P(4) C(55) 1.894(4) yes .
N(1) C(10) 1.374(6) yes .
N(1) C(20) 1.379(5) yes .
N(2) N(3) 1.113(6) yes .
N(4) N(5) 1.113(5) yes .
N(6) N(7) 1.140(4) yes .
N(8) C(39) 1.375(5) yes .
N(8) C(49) 1.369(6) yes .
N(9) N(10) 1.124(6) yes .
N(11) N(12) 1.120(6) yes .
C(1) C(2) 1.535(7) yes .
C(1) C(3) 1.541(8) yes .
C(1) C(4) 1.557(6) yes .
C(5) C(6) 1.539(7) yes .
C(5) C(7) 1.544(6) yes .
C(5) C(8) 1.540(7) yes .
C(9) C(10) 1.505(6) yes .
C(10) C(11) 1.382(5) yes .
C(11) C(12) 1.406(6) yes .
C(12) C(13) 1.475(5) yes .
C(12) C(19) 1.385(6) yes .
C(13) C(14) 1.384(7) yes .
C(13) C(18) 1.387(7) yes .
C(14) C(15) 1.391(6) yes .
C(15) C(16) 1.380(11) yes .
C(16) C(17) 1.370(9) yes .
C(17) C(18) 1.380(6) yes .
C(19) C(20) 1.376(5) yes .
C(20) C(21) 1.494(6) yes .
C(22) C(23) 1.552(6) yes .
C(22) C(24) 1.538(6) yes .
C(22) C(25) 1.520(6) yes .
C(26) C(27) 1.551(6) yes .
C(26) C(28) 1.532(6) yes .
C(26) C(29) 1.531(6) yes .
C(30) C(31) 1.559(7) yes .
C(30) C(32) 1.539(6) yes .
C(30) C(33) 1.511(7) yes .
C(34) C(35) 1.522(7) yes .
C(34) C(36) 1.537(7) yes .
C(34) C(37) 1.551(6) yes .
C(38) C(39) 1.511(7) yes .
C(39) C(40) 1.386(6) yes .
C(40) C(41) 1.380(7) yes .
C(41) C(42) 1.496(6) yes .
C(41) C(48) 1.390(6) yes .
C(42) C(43) 1.381(7) yes .
C(42) C(47) 1.377(8) yes .
C(43) C(44) 1.389(7) yes .
C(44) C(45) 1.359(10) yes .
C(45) C(46) 1.385(10) yes .
C(46) C(47) 1.404(8) yes .
C(48) C(49) 1.388(6) yes .
C(49) C(50) 1.510(6) yes .
C(51) C(52) 1.543(6) yes .
C(51) C(53) 1.543(7) yes .
C(51) C(54) 1.522(7) yes .
C(55) C(56) 1.522(6) yes .
C(55) C(57) 1.528(7) yes .
C(55) C(58) 1.548(6) yes .
C(59) C(60) 1.36(2) yes .
C(59) C(64) 1.320(16) yes .
C(60) C(61) 1.40(2) yes .
C(61) C(62) 1.23(2) yes .
C(62) C(63) 1.29(2) yes .
C(63) C(64) 1.322(18) yes .
C(65) C(66) 1.524(10) yes .
C(66) C(67) 1.499(9) yes .
C(67) C(67) 1.570(8) yes 2_766
C(2) H(1) 0.950 no .
C(2) H(2) 0.950 no .
C(2) H(3) 0.950 no .
C(3) H(4) 0.950 no .
C(3) H(5) 0.950 no .
C(3) H(6) 0.950 no .
C(4) H(7) 0.950 no .
C(4) H(8) 0.950 no .
C(4) H(9) 0.950 no .
C(6) H(10) 0.950 no .
C(6) H(11) 0.950 no .
C(6) H(12) 0.950 no .
C(7) H(13) 0.950 no .
C(7) H(14) 0.950 no .
C(7) H(15) 0.950 no .
C(8) H(16) 0.950 no .
C(8) H(17) 0.950 no .
C(8) H(18) 0.950 no .
C(9) H(19) 0.950 no .
C(9) H(20) 0.950 no .
C(11) H(21) 0.950 no .
C(14) H(22) 0.950 no .
C(15) H(23) 0.950 no .
C(16) H(24) 0.950 no .
C(17) H(25) 0.950 no .
C(18) H(26) 0.950 no .
C(19) H(27) 0.950 no .
C(21) H(28) 0.950 no .
C(21) H(29) 0.950 no .
C(23) H(30) 0.950 no .
C(23) H(31) 0.950 no .
C(23) H(32) 0.950 no .
C(24) H(33) 0.950 no .
C(24) H(34) 0.950 no .
C(24) H(35) 0.950 no .
C(25) H(36) 0.950 no .
C(25) H(37) 0.950 no .
C(25) H(38) 0.950 no .
C(27) H(39) 0.950 no .
C(27) H(40) 0.950 no .
C(27) H(41) 0.950 no .
C(28) H(42) 0.950 no .
C(28) H(43) 0.950 no .
C(28) H(44) 0.950 no .
C(29) H(45) 0.950 no .
C(29) H(46) 0.950 no .
C(29) H(47) 0.950 no .
C(31) H(48) 0.950 no .
C(31) H(49) 0.950 no .
C(31) H(50) 0.950 no .
C(32) H(51) 0.950 no .
C(32) H(52) 0.950 no .
C(32) H(53) 0.950 no .
C(33) H(54) 0.950 no .
C(33) H(55) 0.950 no .
C(33) H(56) 0.950 no .
C(35) H(57) 0.950 no .
C(35) H(58) 0.950 no .
C(35) H(59) 0.950 no .
C(36) H(60) 0.950 no .
C(36) H(61) 0.950 no .
C(36) H(62) 0.950 no .
C(37) H(63) 0.950 no .
C(37) H(64) 0.950 no .
C(37) H(65) 0.950 no .
C(38) H(66) 0.950 no .
C(38) H(67) 0.950 no .
C(40) H(68) 0.950 no .
C(43) H(69) 0.950 no .
C(44) H(70) 0.950 no .
C(45) H(71) 0.950 no .
C(46) H(72) 0.950 no .
C(47) H(73) 0.950 no .
C(48) H(74) 0.950 no .
C(50) H(75) 0.950 no .
C(50) H(76) 0.950 no .
C(52) H(77) 0.950 no .
C(52) H(78) 0.950 no .
C(52) H(79) 0.950 no .
C(53) H(80) 0.950 no .
C(53) H(81) 0.950 no .
C(53) H(82) 0.950 no .
C(54) H(83) 0.950 no .
C(54) H(84) 0.950 no .
C(54) H(85) 0.950 no .
C(56) H(86) 0.950 no .
C(56) H(87) 0.950 no .
C(56) H(88) 0.950 no .
C(57) H(89) 0.950 no .
C(57) H(90) 0.950 no .
C(57) H(91) 0.950 no .
C(58) H(92) 0.950 no .
C(58) H(93) 0.950 no .
C(58) H(94) 0.950 no .
C(59) H(95) 0.950 no .
C(60) H(96) 0.950 no .
C(61) H(97) 0.950 no .
C(62) H(98) 0.950 no .
C(63) H(99) 0.950 no .
C(64) H(100) 0.950 no .
C(65) H(101) 0.950 no .
C(65) H(102) 0.950 no .
C(65) H(103) 0.950 no .
C(66) H(104) 0.950 no .
C(66) H(105) 0.950 no .
C(67) H(106) 0.950 no .
C(67) H(107) 0.950 no .

loop_
_geom_contact_atom_site_label_1
_geom_contact_atom_site_label_2
_geom_contact_distance
_geom_contact_site_symmetry_2
N(5) C(16) 3.552(6) 2_776
C(11) C(17) 3.393(7) 2_776
C(13) C(25) 3.532(7) 2_676
C(15) C(29) 3.483(7) 2_776
C(16) N(5) 3.552(6) 2_776
C(17) C(11) 3.393(7) 2_776
C(18) C(25) 3.596(7) 2_676
C(25) C(13) 3.532(7) 2_676
C(25) C(18) 3.596(7) 2_676
C(27) C(56) 3.592(7) 2_666
C(29) C(15) 3.483(7) 2_776
C(33) C(52) 3.582(6) 2_565
C(52) C(33) 3.582(6) 2_565
C(56) C(27) 3.592(7) 2_666
C(59) C(61) 2.33(2) .
C(59) C(62) 2.600(19) .
C(59) C(63) 2.327(16) .
C(60) C(62) 2.277(18) .
C(60) C(63) 2.707(19) .
C(60) C(64) 2.306(19) .
C(61) C(59) 2.33(2) .
C(61) C(63) 2.26(2) .
C(61) C(64) 2.60(2) .
C(62) C(59) 2.600(19) .
C(62) C(60) 2.277(18) .
C(62) C(64) 2.20(2) .
C(63) C(59) 2.327(16) .
C(63) C(60) 2.707(19) .
C(63) C(61) 2.26(2) .
C(64) C(60) 2.306(19) .
C(64) C(61) 2.60(2) .
C(64) C(62) 2.20(2) .
N(2) H(27) 3.524 2_676
N(3) H(26) 3.368 2_676
N(3) H(27) 2.783 2_676
N(3) H(99) 3.566 1_565
N(3) H(100) 2.980 1_565
N(4) H(24) 3.279 2_776
N(5) H(24) 2.671 2_776
N(5) H(57) 3.246 1_655
N(5) H(58) 3.145 1_655
N(5) H(103) 3.260 .
N(9) H(68) 3.567 2_565
N(10) H(66) 3.199 2_565
N(10) H(68) 2.740 2_565
N(10) H(84) 3.546 2_665
N(12) H(40) 3.315 2_666
N(12) H(98) 3.093 .
C(3) H(70) 3.529 1_665
C(3) H(91) 3.558 1_565
C(3) H(96) 3.534 1_665
C(4) H(32) 3.516 2_676
C(4) H(89) 3.492 1_565
C(4) H(90) 3.492 1_565
C(6) H(57) 3.403 1_655
C(6) H(58) 3.548 1_655
C(6) H(59) 3.498 1_655
C(7) H(70) 3.341 2_565
C(7) H(81) 3.405 2_665
C(8) H(55) 3.465 1_655
C(9) H(24) 3.596 2_776
C(9) H(25) 3.368 2_776
C(11) H(25) 3.527 2_776
C(12) H(31) 3.248 2_676
C(12) H(32) 3.536 2_676
C(12) H(36) 3.097 2_676
C(13) H(31) 3.236 2_676
C(13) H(36) 2.757 2_676
C(13) H(37) 3.482 2_676
C(14) H(31) 3.032 2_676
C(14) H(36) 3.259 2_676
C(14) H(37) 3.432 2_676
C(14) H(104) 3.407 1_565
C(15) H(37) 3.401 2_676
C(15) H(45) 3.005 2_776
C(15) H(46) 3.376 2_776
C(15) H(47) 3.522 2_776
C(15) H(64) 3.562 2_676
C(15) H(104) 3.333 1_565
C(15) H(106) 3.310 2_776
C(16) H(19) 3.210 2_776
C(16) H(37) 3.426 2_676
C(16) H(45) 3.274 2_776
C(16) H(64) 2.951 2_676
C(16) H(65) 3.526 2_676
C(17) H(19) 3.183 2_776
C(17) H(21) 3.029 2_776
C(17) H(36) 3.442 2_676
C(17) H(37) 3.490 2_676
C(17) H(51) 3.200 2_676
C(18) H(21) 3.182 2_776
C(18) H(36) 2.887 2_676
C(18) H(37) 3.522 2_676
C(19) H(28) 3.101 2_676
C(19) H(32) 3.449 2_676
C(19) H(36) 3.036 2_676
C(20) H(28) 3.251 2_676
C(21) H(28) 3.176 2_676
C(23) H(101) 2.977 2_666
C(23) H(104) 3.598 2_666
C(24) H(43) 3.412 2_666
C(24) H(101) 3.257 2_666
C(24) H(107) 3.358 2_666
C(25) H(27) 3.540 2_676
C(27) H(42) 3.452 2_666
C(27) H(87) 2.853 2_666
C(27) H(88) 3.479 2_666
C(27) H(89) 3.467 2_666
C(28) H(35) 3.360 2_666
C(28) H(42) 3.120 2_666
C(29) H(23) 2.899 2_776
C(31) H(68) 3.357 2_565
C(32) H(25) 3.150 2_676
C(32) H(100) 3.396 1_565
C(33) H(17) 3.327 1_455
C(33) H(77) 3.364 2_565
C(33) H(78) 3.324 2_565
C(33) H(79) 3.473 2_565
C(35) H(10) 2.836 1_455
C(36) H(97) 3.468 .
C(36) H(102) 3.416 1_455
C(37) H(24) 3.332 2_676
C(38) H(67) 3.015 2_565
C(39) H(54) 3.475 2_565
C(39) H(67) 3.349 2_565
C(40) H(49) 3.295 2_565
C(40) H(50) 3.332 2_565
C(40) H(54) 3.159 2_565
C(40) H(67) 3.577 2_565
C(41) H(49) 3.271 2_565
C(41) H(54) 3.283 2_565
C(42) H(49) 3.090 2_565
C(42) H(96) 3.473 .
C(43) H(49) 3.491 2_565
C(44) H(1) 3.483 2_565
C(44) H(5) 3.527 1_445
C(44) H(6) 3.381 1_445
C(44) H(14) 3.340 2_565
C(44) H(15) 3.293 2_565
C(45) H(1) 3.263 2_565
C(45) H(6) 3.485 1_445
C(45) H(16) 3.053 1_445
C(46) H(16) 3.452 1_445
C(46) H(73) 3.306 2_555
C(47) H(49) 3.452 2_565
C(47) H(73) 3.188 2_555
C(52) H(17) 3.439 2_665
C(52) H(54) 3.234 2_565
C(52) H(56) 3.249 2_565
C(53) H(14) 3.297 2_665
C(53) H(70) 3.483 1_655
C(53) H(71) 3.412 2_555
C(54) H(83) 3.202 2_665
C(54) H(84) 3.379 2_665
C(56) H(40) 3.068 2_666
C(56) H(41) 3.426 2_666
C(57) H(5) 3.599 1_545
C(57) H(8) 2.869 1_545
C(58) H(58) 3.118 1_655
C(58) H(102) 3.406 .
C(59) H(25) 3.515 2_666
C(59) H(52) 3.526 1_545
C(59) H(74) 3.337 .
C(59) H(96) 2.044 .
C(59) H(97) 3.216 .
C(59) H(98) 3.547 .
C(59) H(99) 3.181 .
C(59) H(100) 1.955 .
C(60) H(20) 3.524 1_445
C(60) H(74) 3.408 .
C(60) H(95) 2.005 .
C(60) H(97) 2.076 .
C(60) H(98) 3.145 .
C(60) H(100) 3.157 .
C(61) H(95) 3.203 .
C(61) H(96) 2.052 .
C(61) H(98) 1.891 .
C(61) H(99) 3.109 .
C(61) H(100) 3.548 .
C(62) H(46) 3.514 2_666
C(62) H(76) 3.387 .
C(62) H(95) 3.550 .
C(62) H(96) 3.127 .
C(62) H(97) 1.867 .
C(62) H(99) 1.977 .
C(62) H(100) 3.064 .
C(63) H(26) 3.233 2_666
C(63) H(39) 3.468 2_666
C(63) H(76) 3.390 .
C(63) H(95) 3.183 .
C(63) H(97) 3.076 .
C(63) H(98) 1.879 .
C(63) H(100) 1.962 .
C(64) H(25) 3.518 2_666
C(64) H(26) 3.177 2_666
C(64) H(52) 3.351 1_545
C(64) H(95) 1.989 .
C(64) H(96) 3.186 .
C(64) H(97) 3.547 .
C(64) H(98) 3.037 .
C(64) H(99) 1.990 .
C(65) H(30) 3.206 2_666
C(65) H(34) 3.118 2_666
C(65) H(43) 3.507 .
C(65) H(61) 3.152 1_655
C(65) H(93) 3.014 .
C(66) H(34) 3.258 2_666
C(66) H(61) 3.390 1_655
C(67) H(23) 3.418 2_776
C(67) H(34) 3.282 2_666
H(1) C(44) 3.483 2_565
H(1) C(45) 3.263 2_565
H(1) H(71) 3.246 2_565
H(2) H(91) 3.320 1_565
H(2) H(100) 3.175 1_565
H(3) H(100) 3.416 1_565
H(4) H(90) 3.378 1_565
H(4) H(91) 3.515 1_565
H(4) H(96) 2.774 1_665
H(5) C(44) 3.527 1_665
H(5) C(57) 3.599 1_565
H(5) H(70) 3.057 1_665
H(5) H(71) 3.292 2_565
H(5) H(80) 3.509 1_565
H(5) H(82) 3.019 1_565
H(5) H(90) 3.484 1_565
H(5) H(91) 2.914 1_565
H(6) C(44) 3.381 1_665
H(6) C(45) 3.485 1_665
H(6) H(70) 3.253 1_665
H(6) H(71) 3.443 1_665
H(6) H(96) 3.461 1_665
H(7) H(29) 3.544 2_676
H(7) H(32) 3.355 2_676
H(7) H(89) 3.468 1_565
H(8) C(57) 2.869 1_565
H(8) H(32) 3.402 2_676
H(8) H(89) 2.710 1_565
H(8) H(90) 2.547 1_565
H(8) H(91) 2.869 1_565
H(9) H(32) 3.215 2_676
H(10) C(35) 2.836 1_655
H(10) H(56) 3.464 1_655
H(10) H(57) 2.473 1_655
H(10) H(58) 2.830 1_655
H(10) H(59) 2.732 1_655
H(11) H(59) 3.442 1_655
H(11) H(78) 3.227 2_665
H(11) H(84) 3.581 2_665
H(14) C(44) 3.340 2_565
H(14) C(53) 3.297 2_665
H(14) H(69) 3.566 2_565
H(14) H(70) 2.774 2_565
H(14) H(71) 3.512 1_665
H(14) H(80) 3.364 2_665
H(14) H(81) 2.468 2_665
H(14) H(84) 3.482 2_665
H(15) C(44) 3.293 2_565
H(15) H(70) 3.065 2_565
H(16) C(45) 3.053 1_665
H(16) C(46) 3.452 1_665
H(16) H(71) 2.831 1_665
H(16) H(72) 3.523 1_665
H(16) H(81) 3.350 2_665
H(17) C(33) 3.327 1_655
H(17) C(52) 3.439 2_665
H(17) H(55) 2.784 1_655
H(17) H(56) 3.012 1_655
H(17) H(77) 3.131 2_665
H(17) H(78) 2.872 2_665
H(17) H(81) 3.315 2_665
H(18) H(55) 3.333 1_655
H(18) H(95) 3.072 1_665
H(18) H(96) 3.510 1_665
H(19) C(16) 3.210 2_776
H(19) C(17) 3.183 2_776
H(19) H(24) 2.804 2_776
H(19) H(25) 2.750 2_776
H(19) H(57) 3.568 1_655
H(20) C(60) 3.524 1_665
H(20) H(25) 3.316 2_776
H(20) H(96) 3.228 1_665
H(21) C(17) 3.029 2_776
H(21) C(18) 3.182 2_776
H(21) H(25) 3.054 2_776
H(21) H(26) 3.287 2_776
H(22) H(31) 2.846 2_676
H(22) H(104) 3.032 1_565
H(23) C(29) 2.899 2_776
H(23) C(67) 3.418 2_776
H(23) H(45) 2.428 2_776
H(23) H(46) 2.674 2_776
H(23) H(47) 3.163 2_776
H(23) H(104) 2.900 1_565
H(23) H(106) 2.667 2_776
H(23) H(107) 3.407 2_776
H(24) N(4) 3.279 2_776
H(24) N(5) 2.671 2_776
H(24) C(9) 3.596 2_776
H(24) C(37) 3.332 2_676
H(24) H(19) 2.804 2_776
H(24) H(45) 2.960 2_776
H(24) H(51) 3.574 2_676
H(24) H(57) 2.901 2_676
H(24) H(64) 2.514 2_676
H(24) H(65) 3.382 2_676
H(25) C(9) 3.368 2_776
H(25) C(11) 3.527 2_776
H(25) C(32) 3.150 2_676
H(25) C(59) 3.515 2_666
H(25) C(64) 3.518 2_666
H(25) H(19) 2.750 2_776
H(25) H(20) 3.316 2_776
H(25) H(21) 3.054 2_776
H(25) H(51) 2.496 2_676
H(25) H(52) 3.270 2_676
H(25) H(53) 3.228 2_676
H(25) H(57) 3.504 2_676
H(25) H(95) 3.443 2_666
H(25) H(100) 3.343 2_666
H(26) N(3) 3.368 2_676
H(26) C(63) 3.233 2_666
H(26) C(64) 3.177 2_666
H(26) H(21) 3.287 2_776
H(26) H(36) 3.153 2_676
H(26) H(99) 3.318 2_666
H(26) H(100) 3.080 2_666
H(27) N(2) 3.524 2_676
H(27) N(3) 2.783 2_676
H(27) C(25) 3.540 2_676
H(27) H(28) 2.809 2_676
H(27) H(36) 2.630 2_676
H(28) C(19) 3.101 2_676
H(28) C(20) 3.251 2_676
H(28) C(21) 3.176 2_676
H(28) H(27) 2.809 2_676
H(28) H(28) 2.673 2_676
H(28) H(29) 3.193 2_676
H(29) H(7) 3.544 2_676
H(29) H(28) 3.193 2_676
H(30) C(65) 3.206 2_666
H(30) H(87) 3.316 2_666
H(30) H(89) 3.566 2_666
H(30) H(90) 3.548 2_666
H(30) H(101) 2.296 2_666
H(30) H(102) 3.493 2_666
H(30) H(104) 3.475 2_666
H(31) C(12) 3.248 2_676
H(31) C(13) 3.236 2_676
H(31) C(14) 3.032 2_676
H(31) H(22) 2.846 2_676
H(31) H(101) 2.897 2_666
H(31) H(104) 2.961 2_666
H(32) C(4) 3.516 2_676
H(32) C(12) 3.536 2_676
H(32) C(19) 3.449 2_676
H(32) H(7) 3.355 2_676
H(32) H(8) 3.402 2_676
H(32) H(9) 3.215 2_676
H(33) H(107) 3.394 2_666
H(34) C(65) 3.118 2_666
H(34) C(66) 3.258 2_666
H(34) C(67) 3.282 2_666
H(34) H(42) 3.558 2_666
H(34) H(43) 2.986 2_666
H(34) H(101) 2.411 2_666
H(34) H(103) 3.407 2_666
H(34) H(104) 2.987 2_666
H(34) H(107) 2.546 2_666
H(35) C(28) 3.360 2_666
H(35) H(40) 3.195 2_666
H(35) H(42) 2.850 2_666
H(35) H(43) 2.991 2_666
H(35) H(101) 3.539 2_666
H(36) C(12) 3.097 2_676
H(36) C(13) 2.757 2_676
H(36) C(14) 3.259 2_676
H(36) C(17) 3.442 2_676
H(36) C(18) 2.887 2_676
H(36) C(19) 3.036 2_676
H(36) H(26) 3.153 2_676
H(36) H(27) 2.630 2_676
H(37) C(13) 3.482 2_676
H(37) C(14) 3.432 2_676
H(37) C(15) 3.401 2_676
H(37) C(16) 3.426 2_676
H(37) C(17) 3.490 2_676
H(37) C(18) 3.522 2_676
H(39) C(63) 3.468 2_666
H(39) H(87) 3.106 2_666
H(39) H(88) 3.531 2_666
H(39) H(89) 3.110 2_666
H(39) H(98) 3.204 2_666
H(39) H(99) 2.688 2_666
H(40) N(12) 3.315 2_666
H(40) C(56) 3.068 2_666
H(40) H(35) 3.195 2_666
H(40) H(42) 2.840 2_666
H(40) H(86) 3.549 2_666
H(40) H(87) 2.477 2_666
H(40) H(88) 2.836 2_666
H(40) H(89) 3.543 2_666
H(41) C(56) 3.426 2_666
H(41) H(42) 3.372 2_666
H(41) H(87) 2.544 2_666
H(41) H(88) 3.568 2_666
H(41) H(89) 3.197 2_666
H(41) H(101) 3.442 2_666
H(42) C(27) 3.452 2_666
H(42) C(28) 3.120 2_666
H(42) H(34) 3.558 2_666
H(42) H(35) 2.850 2_666
H(42) H(40) 2.840 2_666
H(42) H(41) 3.372 2_666
H(42) H(42) 2.234 2_666
H(42) H(43) 3.321 2_666
H(43) C(24) 3.412 2_666
H(43) C(65) 3.507 .
H(43) H(34) 2.986 2_666
H(43) H(35) 2.991 2_666
H(43) H(42) 3.321 2_666
H(43) H(101) 3.200 .
H(43) H(103) 2.964 .
H(43) H(107) 3.222 .
H(44) H(103) 3.593 .
H(45) C(15) 3.005 2_776
H(45) C(16) 3.274 2_776
H(45) H(23) 2.428 2_776
H(45) H(24) 2.960 2_776
H(46) C(15) 3.376 2_776
H(46) C(62) 3.514 2_666
H(46) H(23) 2.674 2_776
H(46) H(98) 2.747 2_666
H(46) H(99) 3.317 2_666
H(47) C(15) 3.522 2_776
H(47) H(23) 3.163 2_776
H(49) C(40) 3.295 2_565
H(49) C(41) 3.271 2_565
H(49) C(42) 3.090 2_565
H(49) C(43) 3.491 2_565
H(49) C(47) 3.452 2_565
H(49) H(68) 3.050 2_565
H(50) C(40) 3.332 2_565
H(50) H(68) 2.790 2_565
H(51) C(17) 3.200 2_676
H(51) H(24) 3.574 2_676
H(51) H(25) 2.496 2_676
H(51) H(95) 3.320 1_565
H(51) H(100) 3.507 1_565
H(52) C(59) 3.526 1_565
H(52) C(64) 3.351 1_565
H(52) H(25) 3.270 2_676
H(52) H(95) 3.023 1_565
H(52) H(100) 2.594 1_565
H(53) H(25) 3.228 2_676
H(54) C(39) 3.475 2_565
H(54) C(40) 3.159 2_565
H(54) C(41) 3.283 2_565
H(54) C(52) 3.234 2_565
H(54) H(68) 3.397 2_565
H(54) H(77) 2.998 2_565
H(54) H(78) 3.218 2_565
H(54) H(79) 2.948 2_565
H(55) C(8) 3.465 1_455
H(55) H(17) 2.784 1_455
H(55) H(18) 3.333 1_455
H(55) H(77) 3.293 2_565
H(55) H(78) 3.470 2_565
H(55) H(95) 3.305 1_565
H(56) C(52) 3.249 2_565
H(56) H(10) 3.464 1_455
H(56) H(17) 3.012 1_455
H(56) H(77) 3.248 2_565
H(56) H(78) 2.782 2_565
H(56) H(79) 3.196 2_565
H(57) N(5) 3.246 1_455
H(57) C(6) 3.403 1_455
H(57) H(10) 2.473 1_455
H(57) H(19) 3.568 1_455
H(57) H(24) 2.901 2_676
H(57) H(25) 3.504 2_676
H(58) N(5) 3.145 1_455
H(58) C(6) 3.548 1_455
H(58) C(58) 3.118 1_455
H(58) H(10) 2.830 1_455
H(58) H(92) 3.111 1_455
H(58) H(93) 2.764 1_455
H(58) H(94) 2.962 1_455
H(58) H(103) 3.506 1_455
H(59) C(6) 3.498 1_455
H(59) H(10) 2.732 1_455
H(59) H(11) 3.442 1_455
H(59) H(78) 3.549 2_565
H(60) H(92) 3.285 1_455
H(60) H(102) 3.519 1_455
H(61) C(65) 3.152 1_455
H(61) C(66) 3.390 1_455
H(61) H(97) 2.989 .
H(61) H(102) 2.557 1_455
H(61) H(103) 3.205 1_455
H(61) H(105) 2.748 1_455
H(62) H(97) 3.231 .
H(63) H(105) 3.066 1_455
H(63) H(106) 3.347 1_455
H(64) C(15) 3.562 2_676
H(64) C(16) 2.951 2_676
H(64) H(24) 2.514 2_676
H(64) H(103) 3.335 1_455
H(64) H(105) 3.488 1_455
H(64) H(106) 2.985 1_455
H(65) C(16) 3.526 2_676
H(65) H(24) 3.382 2_676
H(66) N(10) 3.199 2_565
H(66) H(67) 3.179 2_565
H(67) C(38) 3.015 2_565
H(67) C(39) 3.349 2_565
H(67) C(40) 3.577 2_565
H(67) H(66) 3.179 2_565
H(67) H(67) 2.301 2_565
H(67) H(68) 3.405 2_565
H(68) N(9) 3.567 2_565
H(68) N(10) 2.740 2_565
H(68) C(31) 3.357 2_565
H(68) H(49) 3.050 2_565
H(68) H(50) 2.790 2_565
H(68) H(54) 3.397 2_565
H(68) H(67) 3.405 2_565
H(69) H(14) 3.566 2_565
H(69) H(80) 3.066 1_455
H(70) C(3) 3.529 1_445
H(70) C(7) 3.341 2_565
H(70) C(53) 3.483 1_455
H(70) H(5) 3.057 1_445
H(70) H(6) 3.253 1_445
H(70) H(14) 2.774 2_565
H(70) H(15) 3.065 2_565
H(70) H(70) 3.587 2_455
H(70) H(71) 3.019 2_455
H(70) H(80) 3.192 1_455
H(70) H(81) 3.078 1_455
H(71) C(53) 3.412 2_555
H(71) H(1) 3.246 2_565
H(71) H(5) 3.292 2_565
H(71) H(6) 3.443 1_445
H(71) H(14) 3.512 1_445
H(71) H(16) 2.831 1_445
H(71) H(70) 3.019 2_455
H(71) H(81) 2.834 2_555
H(71) H(82) 3.127 2_555
H(72) H(16) 3.523 1_445
H(72) H(73) 2.766 2_555
H(72) H(74) 3.089 2_555
H(72) H(77) 3.115 2_555
H(73) C(46) 3.306 2_555
H(73) C(47) 3.188 2_555
H(73) H(72) 2.766 2_555
H(73) H(73) 2.512 2_555
H(74) C(59) 3.337 .
H(74) C(60) 3.408 .
H(74) H(72) 3.089 2_555
H(74) H(95) 3.531 .
H(76) C(62) 3.387 .
H(76) C(63) 3.390 .
H(76) H(98) 3.456 .
H(76) H(99) 3.372 .
H(77) C(33) 3.364 2_565
H(77) H(17) 3.131 2_665
H(77) H(54) 2.998 2_565
H(77) H(55) 3.293 2_565
H(77) H(56) 3.248 2_565
H(77) H(72) 3.115 2_555
H(78) C(33) 3.324 2_565
H(78) H(11) 3.227 2_665
H(78) H(17) 2.872 2_665
H(78) H(54) 3.218 2_565
H(78) H(55) 3.470 2_565
H(78) H(56) 2.782 2_565
H(78) H(59) 3.549 2_565
H(79) C(33) 3.473 2_565
H(79) H(54) 2.948 2_565
H(79) H(56) 3.196 2_565
H(80) H(5) 3.509 1_545
H(80) H(14) 3.364 2_665
H(80) H(69) 3.066 1_655
H(80) H(70) 3.192 1_655
H(81) C(7) 3.405 2_665
H(81) H(14) 2.468 2_665
H(81) H(16) 3.350 2_665
H(81) H(17) 3.315 2_665
H(81) H(70) 3.078 1_655
H(81) H(71) 2.834 2_555
H(82) H(5) 3.019 1_545
H(82) H(71) 3.127 2_555
H(83) C(54) 3.202 2_665
H(83) H(83) 2.941 2_665
H(83) H(84) 2.721 2_665
H(83) H(85) 3.482 2_665
H(84) N(10) 3.546 2_665
H(84) C(54) 3.379 2_665
H(84) H(11) 3.581 2_665
H(84) H(14) 3.482 2_665
H(84) H(83) 2.721 2_665
H(84) H(84) 3.313 2_665
H(85) H(83) 3.482 2_665
H(86) H(40) 3.549 2_666
H(87) C(27) 2.853 2_666
H(87) H(30) 3.316 2_666
H(87) H(39) 3.106 2_666
H(87) H(40) 2.477 2_666
H(87) H(41) 2.544 2_666
H(87) H(101) 3.196 .
H(88) C(27) 3.479 2_666
H(88) H(39) 3.531 2_666
H(88) H(40) 2.836 2_666
H(88) H(41) 3.568 2_666
H(89) C(4) 3.492 1_545
H(89) C(27) 3.467 2_666
H(89) H(7) 3.468 1_545
H(89) H(8) 2.710 1_545
H(89) H(30) 3.566 2_666
H(89) H(39) 3.110 2_666
H(89) H(40) 3.543 2_666
H(89) H(41) 3.197 2_666
H(89) H(99) 3.567 .
H(90) C(4) 3.492 1_545
H(90) H(4) 3.378 1_545
H(90) H(5) 3.484 1_545
H(90) H(8) 2.547 1_545
H(90) H(30) 3.548 2_666
H(90) H(101) 3.404 .
H(90) H(102) 3.144 .
H(91) C(3) 3.558 1_545
H(91) H(2) 3.320 1_545
H(91) H(4) 3.515 1_545
H(91) H(5) 2.914 1_545
H(91) H(8) 2.869 1_545
H(92) H(58) 3.111 1_655
H(92) H(60) 3.285 1_655
H(92) H(102) 3.369 .
H(93) C(65) 3.014 .
H(93) H(58) 2.764 1_655
H(93) H(101) 3.207 .
H(93) H(102) 2.666 .
H(93) H(103) 2.697 .
H(94) H(58) 2.962 1_655
H(95) C(60) 2.005 .
H(95) C(61) 3.203 .
H(95) C(62) 3.550 .
H(95) C(63) 3.183 .
H(95) C(64) 1.989 .
H(95) H(18) 3.072 1_445
H(95) H(25) 3.443 2_666
H(95) H(51) 3.320 1_545
H(95) H(52) 3.023 1_545
H(95) H(55) 3.305 1_545
H(95) H(74) 3.531 .
H(95) H(96) 2.356 .
H(95) H(100) 2.264 .
H(96) C(3) 3.534 1_445
H(96) C(42) 3.473 .
H(96) C(59) 2.044 .
H(96) C(61) 2.052 .
H(96) C(62) 3.127 .
H(96) C(64) 3.186 .
H(96) H(4) 2.774 1_445
H(96) H(6) 3.461 1_445
H(96) H(18) 3.510 1_445
H(96) H(20) 3.228 1_445
H(96) H(95) 2.356 .
H(96) H(97) 2.402 .
H(97) C(36) 3.468 .
H(97) C(59) 3.216 .
H(97) C(60) 2.076 .
H(97) C(62) 1.867 .
H(97) C(63) 3.076 .
H(97) C(64) 3.547 .
H(97) H(61) 2.989 .
H(97) H(62) 3.231 .
H(97) H(96) 2.402 .
H(97) H(98) 2.135 .
H(97) H(102) 3.285 1_455
H(97) H(105) 3.197 1_455
H(98) N(12) 3.093 .
H(98) C(59) 3.547 .
H(98) C(60) 3.145 .
H(98) C(61) 1.891 .
H(98) C(63) 1.879 .
H(98) C(64) 3.037 .
H(98) H(39) 3.204 2_666
H(98) H(46) 2.747 2_666
H(98) H(76) 3.456 .
H(98) H(97) 2.135 .
H(98) H(99) 2.192 .
H(98) H(105) 3.565 1_455
H(99) N(3) 3.566 1_545
H(99) C(59) 3.181 .
H(99) C(61) 3.109 .
H(99) C(62) 1.977 .
H(99) C(64) 1.990 .
H(99) H(26) 3.318 2_666
H(99) H(39) 2.688 2_666
H(99) H(46) 3.317 2_666
H(99) H(76) 3.372 .
H(99) H(89) 3.567 .
H(99) H(98) 2.192 .
H(99) H(100) 2.275 .
H(100) N(3) 2.980 1_545
H(100) C(32) 3.396 1_545
H(100) C(59) 1.955 .
H(100) C(60) 3.157 .
H(100) C(61) 3.548 .
H(100) C(62) 3.064 .
H(100) C(63) 1.962 .
H(100) H(2) 3.175 1_545
H(100) H(3) 3.416 1_545
H(100) H(25) 3.343 2_666
H(100) H(26) 3.080 2_666
H(100) H(51) 3.507 1_545
H(100) H(52) 2.594 1_545
H(100) H(95) 2.264 .
H(100) H(99) 2.275 .
H(101) C(23) 2.977 2_666
H(101) C(24) 3.257 2_666
H(101) H(30) 2.296 2_666
H(101) H(31) 2.897 2_666
H(101) H(34) 2.411 2_666
H(101) H(35) 3.539 2_666
H(101) H(41) 3.442 2_666
H(101) H(43) 3.200 .
H(101) H(87) 3.196 .
H(101) H(90) 3.404 .
H(101) H(93) 3.207 .
H(102) C(36) 3.416 1_655
H(102) C(58) 3.406 .
H(102) H(30) 3.493 2_666
H(102) H(60) 3.519 1_655
H(102) H(61) 2.557 1_655
H(102) H(90) 3.144 .
H(102) H(92) 3.369 .
H(102) H(93) 2.666 .
H(102) H(97) 3.285 1_655
H(103) N(5) 3.260 .
H(103) H(34) 3.407 2_666
H(103) H(43) 2.964 .
H(103) H(44) 3.593 .
H(103) H(58) 3.506 1_655
H(103) H(61) 3.205 1_655
H(103) H(64) 3.335 1_655
H(103) H(93) 2.697 .
H(104) C(14) 3.407 1_545
H(104) C(15) 3.333 1_545
H(104) C(23) 3.598 2_666
H(104) H(22) 3.032 1_545
H(104) H(23) 2.900 1_545
H(104) H(30) 3.475 2_666
H(104) H(31) 2.961 2_666
H(104) H(34) 2.987 2_666
H(105) H(61) 2.748 1_655
H(105) H(63) 3.066 1_655
H(105) H(64) 3.488 1_655
H(105) H(97) 3.197 1_655
H(105) H(98) 3.565 1_655
H(106) C(15) 3.310 2_776
H(106) H(23) 2.667 2_776
H(106) H(63) 3.347 1_655
H(106) H(64) 2.985 1_655
H(107) C(24) 3.358 2_666
H(107) H(23) 3.407 2_776
H(107) H(33) 3.394 2_666
H(107) H(34) 2.546 2_666
H(107) H(43) 3.222 .

loop_
_geom_torsion_atom_site_label_1
_geom_torsion_atom_site_label_2
_geom_torsion_atom_site_label_3
_geom_torsion_atom_site_label_4
_geom_torsion
_geom_torsion_site_symmetry_4
P(1) Mo(1) P(2) C(21) 27.31(19) .
P(1) Mo(1) P(2) C(22) 136.8(2) .
P(1) Mo(1) P(2) C(26) -80.6(2) .
P(2) Mo(1) P(1) C(1) -78.1(2) .
P(2) Mo(1) P(1) C(5) 140.05(19) .
P(2) Mo(1) P(1) C(9) 31.0(2) .
P(1) Mo(1) N(1) C(10) -23.8(3) .
P(1) Mo(1) N(1) C(20) 160.1(3) .
N(1) Mo(1) P(1) C(1) -79.61(19) .
N(1) Mo(1) P(1) C(5) 138.5(2) .
N(1) Mo(1) P(1) C(9) 29.47(18) .
P(1) Mo(1) N(2) N(3) -77(7) .
N(2) Mo(1) P(1) C(1) 10.26(19) .
N(2) Mo(1) P(1) C(5) -131.6(2) .
N(2) Mo(1) P(1) C(9) 119.33(18) .
P(1) Mo(1) N(4) N(5) 94(22) .
N(4) Mo(1) P(1) C(1) -168.14(19) .
N(4) Mo(1) P(1) C(5) 50.0(2) .
N(4) Mo(1) P(1) C(9) -59.06(18) .
P(1) Mo(1) N(6) N(7) 84(3) .
N(6) Mo(1) P(1) C(1) 104.2(2) .
N(6) Mo(1) P(1) C(5) -37.6(2) .
N(6) Mo(1) P(1) C(9) -146.67(19) .
P(2) Mo(1) N(1) C(10) 156.8(3) .
P(2) Mo(1) N(1) C(20) -19.3(3) .
N(1) Mo(1) P(2) C(21) 28.84(17) .
N(1) Mo(1) P(2) C(22) 138.3(2) .
N(1) Mo(1) P(2) C(26) -79.09(18) .
P(2) Mo(1) N(2) N(3) 80(7) .
N(2) Mo(1) P(2) C(21) -61.48(17) .
N(2) Mo(1) P(2) C(22) 48.0(2) .
N(2) Mo(1) P(2) C(26) -169.41(18) .
P(2) Mo(1) N(4) N(5) -64(22) .
N(4) Mo(1) P(2) C(21) 116.96(17) .
N(4) Mo(1) P(2) C(22) -133.6(2) .
N(4) Mo(1) P(2) C(26) 9.03(18) .
P(2) Mo(1) N(6) N(7) -95(3) .
N(6) Mo(1) P(2) C(21) -155.04(18) .
N(6) Mo(1) P(2) C(22) -45.5(2) .
N(6) Mo(1) P(2) C(26) 97.03(19) .
N(1) Mo(1) N(2) N(3) 1(5) .
N(2) Mo(1) N(1) C(10) -114.7(3) .
N(2) Mo(1) N(1) C(20) 69.3(3) .
N(1) Mo(1) N(4) N(5) 15(22) .
N(4) Mo(1) N(1) C(10) 65.4(3) .
N(4) Mo(1) N(1) C(20) -110.6(3) .
N(1) Mo(1) N(6) N(7) 13(5) .
N(6) Mo(1) N(1) C(10) 47(2) .
N(6) Mo(1) N(1) C(20) -129(2) .
N(2) Mo(1) N(4) N(5) 11(20) .
N(4) Mo(1) N(2) N(3) 6(11) .
N(2) Mo(1) N(6) N(7) 175(3) .
N(6) Mo(1) N(2) N(3) -177(6) .
N(4) Mo(1) N(6) N(7) -5(3) .
N(6) Mo(1) N(4) N(5) -166(22) .
P(3) Mo(2) P(4) C(50) -31.7(2) .
P(3) Mo(2) P(4) C(51) 75.7(2) .
P(3) Mo(2) P(4) C(55) -141.4(2) .
P(4) Mo(2) P(3) C(30) -139.24(19) .
P(4) Mo(2) P(3) C(34) 78.7(2) .
P(4) Mo(2) P(3) C(38) -29.3(2) .
P(3) Mo(2) N(7) N(6) 60(4) .
N(7) Mo(2) P(3) C(30) 44.2(2) .
N(7) Mo(2) P(3) C(34) -97.8(2) .
N(7) Mo(2) P(3) C(38) 154.15(19) .
P(3) Mo(2) N(8) C(39) 19.6(3) .
P(3) Mo(2) N(8) C(49) -153.5(3) .
N(8) Mo(2) P(3) C(30) -139.7(2) .
N(8) Mo(2) P(3) C(34) 78.2(2) .
N(8) Mo(2) P(3) C(38) -29.84(19) .
P(3) Mo(2) N(9) N(10) -126(7) .
N(9) Mo(2) P(3) C(30) -48.1(2) .
N(9) Mo(2) P(3) C(34) 169.84(19) .
N(9) Mo(2) P(3) C(38) 61.79(19) .
P(3) Mo(2) N(11) N(12) 98(9) .
N(11) Mo(2) P(3) C(30) 133.5(2) .
N(11) Mo(2) P(3) C(34) -8.54(19) .
N(11) Mo(2) P(3) C(38) -116.59(18) .
P(4) Mo(2) N(7) N(6) -119(4) .
N(7) Mo(2) P(4) C(50) 144.74(18) .
N(7) Mo(2) P(4) C(51) -107.9(2) .
N(7) Mo(2) P(4) C(55) 35.1(2) .
P(4) Mo(2) N(8) C(39) -160.2(3) .
P(4) Mo(2) N(8) C(49) 26.7(3) .
N(8) Mo(2) P(4) C(50) -31.20(17) .
N(8) Mo(2) P(4) C(51) 76.19(19) .
N(8) Mo(2) P(4) C(55) -140.9(2) .
P(4) Mo(2) N(9) N(10) 32(7) .
N(9) Mo(2) P(4) C(50) -122.59(17) .
N(9) Mo(2) P(4) C(51) -15.19(19) .
N(9) Mo(2) P(4) C(55) 127.8(2) .
P(4) Mo(2) N(11) N(12) -60(9) .
N(11) Mo(2) P(4) C(50) 56.35(17) .
N(11) Mo(2) P(4) C(51) 163.75(19) .
N(11) Mo(2) P(4) C(55) -53.3(2) .
N(7) Mo(2) N(8) C(39) 74.9(19) .
N(7) Mo(2) N(8) C(49) -98.2(18) .
N(8) Mo(2) N(7) N(6) 5(6) .
N(7) Mo(2) N(9) N(10) 136(7) .
N(9) Mo(2) N(7) N(6) 149(4) .
N(7) Mo(2) N(11) N(12) -164(9) .
N(11) Mo(2) N(7) N(6) -32(4) .
N(8) Mo(2) N(9) N(10) -47(7) .
N(9) Mo(2) N(8) C(39) -69.7(3) .
N(9) Mo(2) N(8) C(49) 117.2(3) .
N(8) Mo(2) N(11) N(12) 19(9) .
N(11) Mo(2) N(8) C(39) 111.7(3) .
N(11) Mo(2) N(8) C(49) -61.3(3) .
N(9) Mo(2) N(11) N(12) -28(12) .
N(11) Mo(2) N(9) N(10) -0(10) .
Mo(1) P(1) C(1) C(2) -64.1(3) .
Mo(1) P(1) C(1) C(3) 170.9(2) .
Mo(1) P(1) C(1) C(4) 52.8(4) .
Mo(1) P(1) C(5) C(6) -22.7(3) .
Mo(1) P(1) C(5) C(7) 92.8(3) .
Mo(1) P(1) C(5) C(8) -142.2(3) .
Mo(1) P(1) C(9) C(10) -39.0(3) .
C(1) P(1) C(5) C(6) -168.7(3) .
C(1) P(1) C(5) C(7) -53.3(4) .
C(1) P(1) C(5) C(8) 71.8(4) .
C(5) P(1) C(1) C(2) 82.8(4) .
C(5) P(1) C(1) C(3) -42.1(3) .
C(5) P(1) C(1) C(4) -160.3(3) .
C(1) P(1) C(9) C(10) 84.0(3) .
C(9) P(1) C(1) C(2) -168.9(3) .
C(9) P(1) C(1) C(3) 66.1(3) .
C(9) P(1) C(1) C(4) -52.0(4) .
C(5) P(1) C(9) C(10) -164.2(3) .
C(9) P(1) C(5) C(6) 82.6(3) .
C(9) P(1) C(5) C(7) -162.0(3) .
C(9) P(1) C(5) C(8) -36.9(4) .
Mo(1) P(2) C(21) C(20) -41.7(2) .
Mo(1) P(2) C(22) C(23) -141.1(3) .
Mo(1) P(2) C(22) C(24) 93.9(3) .
Mo(1) P(2) C(22) C(25) -21.7(3) .
Mo(1) P(2) C(26) C(27) 172.4(2) .
Mo(1) P(2) C(26) C(28) -64.5(3) .
Mo(1) P(2) C(26) C(29) 54.0(3) .
C(21) P(2) C(22) C(23) -36.0(4) .
C(21) P(2) C(22) C(24) -161.0(3) .
C(21) P(2) C(22) C(25) 83.4(3) .
C(22) P(2) C(21) C(20) -166.7(2) .
C(21) P(2) C(26) C(27) 68.7(3) .
C(21) P(2) C(26) C(28) -168.3(3) .
C(21) P(2) C(26) C(29) -49.7(3) .
C(26) P(2) C(21) C(20) 81.1(3) .
C(22) P(2) C(26) C(27) -40.2(3) .
C(22) P(2) C(26) C(28) 82.8(3) .
C(22) P(2) C(26) C(29) -158.6(3) .
C(26) P(2) C(22) C(23) 72.3(4) .
C(26) P(2) C(22) C(24) -52.7(3) .
C(26) P(2) C(22) C(25) -168.2(2) .
Mo(2) P(3) C(30) C(31) 20.8(3) .
Mo(2) P(3) C(30) C(32) -94.0(3) .
Mo(2) P(3) C(30) C(33) 139.5(3) .
Mo(2) P(3) C(34) C(35) -173.2(3) .
Mo(2) P(3) C(34) C(36) -53.0(3) .
Mo(2) P(3) C(34) C(37) 64.3(4) .
Mo(2) P(3) C(38) C(39) 42.8(3) .
C(30) P(3) C(34) C(35) 39.8(4) .
C(30) P(3) C(34) C(36) 160.0(2) .
C(30) P(3) C(34) C(37) -82.7(3) .
C(34) P(3) C(30) C(31) 167.2(2) .
C(34) P(3) C(30) C(32) 52.4(4) .
C(34) P(3) C(30) C(33) -74.1(4) .
C(30) P(3) C(38) C(39) 167.7(3) .
C(38) P(3) C(30) C(31) -84.3(3) .
C(38) P(3) C(30) C(32) 160.9(3) .
C(38) P(3) C(30) C(33) 34.4(4) .
C(34) P(3) C(38) C(39) -80.4(3) .
C(38) P(3) C(34) C(35) -69.5(4) .
C(38) P(3) C(34) C(36) 50.7(3) .
C(38) P(3) C(34) C(37) 168.0(3) .
Mo(2) P(4) C(50) C(49) 39.9(3) .
Mo(2) P(4) C(51) C(52) -49.2(3) .
Mo(2) P(4) C(51) C(53) -167.4(2) .
Mo(2) P(4) C(51) C(54) 68.4(3) .
Mo(2) P(4) C(55) C(56) 18.5(3) .
Mo(2) P(4) C(55) C(57) 138.2(3) .
Mo(2) P(4) C(55) C(58) -96.8(3) .
C(50) P(4) C(51) C(52) 54.1(3) .
C(50) P(4) C(51) C(53) -64.1(3) .
C(50) P(4) C(51) C(54) 171.7(3) .
C(51) P(4) C(50) C(49) -83.9(3) .
C(50) P(4) C(55) C(56) -86.2(3) .
C(50) P(4) C(55) C(57) 33.4(4) .
C(50) P(4) C(55) C(58) 158.5(3) .
C(55) P(4) C(50) C(49) 164.7(3) .
C(51) P(4) C(55) C(56) 166.0(3) .
C(51) P(4) C(55) C(57) -74.3(4) .
C(51) P(4) C(55) C(58) 50.7(3) .
C(55) P(4) C(51) C(52) 163.0(3) .
C(55) P(4) C(51) C(53) 44.8(3) .
C(55) P(4) C(51) C(54) -79.4(3) .
Mo(1) N(1) C(10) C(9) 3.9(5) .
Mo(1) N(1) C(10) C(11) -173.6(3) .
Mo(1) N(1) C(20) C(19) 173.8(3) .
Mo(1) N(1) C(20) C(21) -4.1(5) .
C(10) N(1) C(20) C(19) -2.3(6) .
C(10) N(1) C(20) C(21) 179.7(3) .
C(20) N(1) C(10) C(9) -179.9(3) .
C(20) N(1) C(10) C(11) 2.6(6) .
Mo(1) N(6) N(7) Mo(2) 124(4) .
Mo(2) N(8) C(39) C(38) 4.5(5) .
Mo(2) N(8) C(39) C(40) -172.5(3) .
Mo(2) N(8) C(49) C(48) 172.1(3) .
Mo(2) N(8) C(49) C(50) -6.6(5) .
C(39) N(8) C(49) C(48) -1.2(7) .
C(39) N(8) C(49) C(50) -179.9(3) .
C(49) N(8) C(39) C(38) 177.9(4) .
C(49) N(8) C(39) C(40) 0.8(6) .
P(1) C(9) C(10) N(1) 27.7(5) .
P(1) C(9) C(10) C(11) -154.8(3) .
N(1) C(10) C(11) C(12) -0.9(7) .
C(9) C(10) C(11) C(12) -178.2(4) .
C(10) C(11) C(12) C(13) 178.3(4) .
C(10) C(11) C(12) C(19) -1.2(7) .
C(11) C(12) C(13) C(14) 33.7(7) .
C(11) C(12) C(13) C(18) -148.5(5) .
C(11) C(12) C(19) C(20) 1.5(7) .
C(13) C(12) C(19) C(20) -178.0(4) .
C(19) C(12) C(13) C(14) -146.7(5) .
C(19) C(12) C(13) C(18) 31.0(7) .
C(12) C(13) C(14) C(15) 175.3(5) .
C(12) C(13) C(18) C(17) -175.0(5) .
C(14) C(13) C(18) C(17) 2.8(8) .
C(18) C(13) C(14) C(15) -2.5(8) .
C(13) C(14) C(15) C(16) 1.0(8) .
C(14) C(15) C(16) C(17) 0.4(9) .
C(15) C(16) C(17) C(18) -0.2(7) .
C(16) C(17) C(18) C(13) -1.5(8) .
C(12) C(19) C(20) N(1) 0.3(6) .
C(12) C(19) C(20) C(21) 178.1(4) .
N(1) C(20) C(21) P(2) 34.6(4) .
C(19) C(20) C(21) P(2) -143.3(3) .
P(3) C(38) C(39) N(8) -35.7(5) .
P(3) C(38) C(39) C(40) 141.3(4) .
N(8) C(39) C(40) C(41) 0.6(7) .
C(38) C(39) C(40) C(41) -176.3(4) .
C(39) C(40) C(41) C(42) 176.2(4) .
C(39) C(40) C(41) C(48) -1.6(7) .
C(40) C(41) C(42) C(43) -29.9(7) .
C(40) C(41) C(42) C(47) 151.6(5) .
C(40) C(41) C(48) C(49) 1.1(7) .
C(42) C(41) C(48) C(49) -176.6(4) .
C(48) C(41) C(42) C(43) 147.8(5) .
C(48) C(41) C(42) C(47) -30.8(8) .
C(41) C(42) C(43) C(44) -177.8(5) .
C(41) C(42) C(47) C(46) 177.8(5) .
C(43) C(42) C(47) C(46) -0.8(9) .
C(47) C(42) C(43) C(44) 0.7(8) .
C(42) C(43) C(44) C(45) -1.1(8) .
C(43) C(44) C(45) C(46) 1.4(9) .
C(44) C(45) C(46) C(47) -1.4(10) .
C(45) C(46) C(47) C(42) 1.1(10) .
C(41) C(48) C(49) N(8) 0.3(6) .
C(41) C(48) C(49) C(50) 178.9(4) .
N(8) C(49) C(50) P(4) -27.1(5) .
C(48) C(49) C(50) P(4) 154.2(4) .
C(60) C(59) C(64) C(63) -4(2) .
C(64) C(59) C(60) C(61) 0.7(19) .
C(59) C(60) C(61) C(62) 2(2) .
C(60) C(61) C(62) C(63) -1(2) .
C(61) C(62) C(63) C(64) -2(2) .
C(62) C(63) C(64) C(59) 5(2) .
C(65) C(66) C(67) C(67) 176.7(6) 2_766
